data_4031986
loop_
_publ_author_name
'Vasilenko, Vladislav'
'Roth, Torsten'
'Blasius, Clemens K.'
'Intorp, Sebastian N.'
'Wadepohl, Hubert'
'Gade, Lutz H.'

_publ_section_title
;
 A modular approach to neutral P,N-ligands: synthesis and coordination
 chemistry.
;
_journal_name_full 'Beilstein journal of organic chemistry'
_journal_page_first 846
_journal_page_last 853
_journal_paper_doi 10.3762/bjoc.12.83
_journal_volume 12
_journal_year 2016
_chemical_formula_moiety 'C36 H38 N P Rh, B F4, 0.67(C H2 Cl2)'
_chemical_formula_sum 'C37 H40 B Cl2 F4 N P Rh'
_chemical_formula_weight 790.29
_space_group_crystal_system triclinic
_space_group_IT_number 1
_space_group_name_Hall 'P 1'
_space_group_name_H-M_alt 'P 1'
_symmetry_cell_setting triclinic
_symmetry_Int_Tables_number 1
_symmetry_space_group_name_Hall 'P 1'
_symmetry_space_group_name_H-M 'P 1'
_atom_sites_solution_hydrogens geom
_atom_sites_solution_primary heavy
_atom_sites_solution_secondary difmap
_audit_block_code ga_tro134
_audit_creation_date
;
'Thu May 07 13:07:15 2015'
;
_audit_creation_method
;
Olex2 1.2
(compiled 2015.09.30 svn.r3233 for OlexSys, GUI svn.r5103)
;
_audit_update_record '26.01.2016 18:26:48 CET UTC+01:00  encif 1.38'
_cell_angle_alpha 105.6171(11)
_cell_angle_beta 96.4680(11)
_cell_angle_gamma 104.3606(10)
_cell_formula_units_Z 3
_cell_length_a 9.78588(12)
_cell_length_b 14.13707(16)
_cell_length_c 20.6977(3)
_cell_measurement_reflns_used 28455
_cell_measurement_temperature 120(1)
_cell_measurement_theta_max 31.5830
_cell_measurement_theta_min 3.8960
_cell_volume 2621.66(6)
_computing_cell_refinement
;
CrysAlisPro, Agilent Technologies,
Version 1.171.37.35g (release 09-12-2014 CrysAlis171 .NET)
(compiled Dec  9 2014,15:38:47)
;
_computing_data_collection
;
CrysAlisPro, Agilent Technologies,
Version 1.171.37.35g (release 09-12-2014 CrysAlis171 .NET)
(compiled Dec  9 2014,15:38:47)
;
_computing_data_reduction
;
CrysAlisPro, Agilent Technologies,
Version 1.171.37.35g (release 09-12-2014 CrysAlis171 .NET)
(compiled Dec  9 2014,15:38:47)
;
_computing_molecular_graphics 'Olex2 (Dolomanov et al., 2009)'
_computing_publication_material 'encif (Wadepohl, 2009-15); encifer 1.5 (CCDC, 2014)'
_computing_structure_refinement 'ShelXL (Sheldrick, 2015)'
_computing_structure_solution 'DIRDIF (Beurskens et al., 1999-2008)'
_diffrn_ambient_environment 'perfluoro polyether oil / N~2~'
_diffrn_ambient_temperature 120(1)
_diffrn_detector 'CCD plate'
_diffrn_detector_area_resol_mean 7.9621
_diffrn_detector_type Eos
_diffrn_measured_fraction_theta_full 0.997
_diffrn_measured_fraction_theta_max 0.919
_diffrn_measurement_details
;
  1 omega    1.00   51.00   0.5000   12.5000
omega____ theta____ kappa____ phi______ frames
    -       26.8662   38.0000  -90.0000 100

  2 omega   34.00   59.00   0.5000   12.5000
omega____ theta____ kappa____ phi______ frames
    -       26.8662  -80.0000  179.3850 50

  3 omega  -44.00   26.00   0.5000   12.5000
omega____ theta____ kappa____ phi______ frames
    -       26.8662  -80.0000  179.3850 140

  4 omega  -44.00   59.00   0.5000   12.5000
omega____ theta____ kappa____ phi______ frames
    -       26.8662  -80.0000  -39.9597 206

  5 omega  -44.00   -6.00   0.5000   12.5000
omega____ theta____ kappa____ phi______ frames
    -       26.8662  -80.0000  144.1373 76

  6 omega   31.00   59.00   0.5000   12.5000
omega____ theta____ kappa____ phi______ frames
    -       26.8662  -80.0000  144.1373 56

  7 omega    4.00   33.00   0.5000   12.5000
omega____ theta____ kappa____ phi______ frames
    -       26.8662   77.0000   30.0000 58

  8 omega   -3.00   94.00   0.5000   12.5000
omega____ theta____ kappa____ phi______ frames
    -       26.8662   77.0000  150.0000 194

  9 omega    1.00   49.00   0.5000   12.5000
omega____ theta____ kappa____ phi______ frames
    -       26.8662   38.0000   90.0000 96

 10 omega   71.00   99.00   0.5000   12.5000
omega____ theta____ kappa____ phi______ frames
    -       26.8662   38.0000   90.0000 56

 11 omega    0.00   26.00   0.5000   12.5000
omega____ theta____ kappa____ phi______ frames
    -       26.8662   77.0000 -120.0000 52

 12 omega   54.00   97.00   0.5000   12.5000
omega____ theta____ kappa____ phi______ frames
    -       26.8662   77.0000 -120.0000 86

 13 omega  -43.00   59.00   0.5000   12.5000
omega____ theta____ kappa____ phi______ frames
    -       26.8662  -80.0000   83.4748 204

 14 omega    6.00   37.00   0.5000   12.5000
omega____ theta____ kappa____ phi______ frames
    -       26.8662   57.0000  120.0000 62

 15 omega   59.00   85.00   0.5000   12.5000
omega____ theta____ kappa____ phi______ frames
    -       26.8662   57.0000  120.0000 52

 16 omega   -3.00   86.00   0.5000   12.5000
omega____ theta____ kappa____ phi______ frames
    -       26.8662   77.0000  -60.0000 178

 17 omega  -42.00   58.00   0.5000   12.5000
omega____ theta____ kappa____ phi______ frames
    -       28.0000  -77.0000 -113.3884 200

 18 omega  -30.00   60.00   0.5000   12.5000
omega____ theta____ kappa____ phi______ frames
    -       28.0000  -80.0000   20.7595 180

 19 omega  -43.00   57.00   0.5000   12.5000
omega____ theta____ kappa____ phi______ frames
    -       26.8662  -77.0000   60.0000 200

 20 omega    6.00   96.00   0.5000   12.5000
omega____ theta____ kappa____ phi______ frames
    -       26.8662   57.0000   90.0000 180

 21 omega    6.00   96.00   0.5000   12.5000
omega____ theta____ kappa____ phi______ frames
    -       26.8662   57.0000  -60.0000 180

;
_diffrn_measurement_device 'four-circle diffractometer'
_diffrn_measurement_device_type 'Agilent SuperNova, Dual, Cu at zero, Eos'
_diffrn_measurement_method '\w scans'
_diffrn_measurement_specimen_support 'polyimid foil'
_diffrn_orient_matrix_UB_11 0.0125914000
_diffrn_orient_matrix_UB_12 0.0065647000
_diffrn_orient_matrix_UB_13 0.0355767000
_diffrn_orient_matrix_UB_21 0.0656603000
_diffrn_orient_matrix_UB_22 -0.0122533000
_diffrn_orient_matrix_UB_23 -0.0023996000
_diffrn_orient_matrix_UB_31 0.0366492000
_diffrn_orient_matrix_UB_32 0.0526463000
_diffrn_orient_matrix_UB_33 0.0065823000
_diffrn_radiation_monochromator mirror
_diffrn_radiation_probe x-ray
_diffrn_radiation_type 'Mo K\a'
_diffrn_radiation_wavelength 0.71073
_diffrn_reflns_av_R_equivalents 0.0516
_diffrn_reflns_av_unetI/netI 0.0736
_diffrn_reflns_Laue_measured_fraction_full 0.997
_diffrn_reflns_Laue_measured_fraction_max 0.919
_diffrn_reflns_limit_h_max 14
_diffrn_reflns_limit_h_min -14
_diffrn_reflns_limit_k_max 21
_diffrn_reflns_limit_k_min -21
_diffrn_reflns_limit_l_max 30
_diffrn_reflns_limit_l_min -30
_diffrn_reflns_number 87324
_diffrn_reflns_point_group_measured_fraction_full 0.997
_diffrn_reflns_point_group_measured_fraction_max 0.892
_diffrn_reflns_theta_full 25.242
_diffrn_reflns_theta_max 32.850
_diffrn_reflns_theta_min 3.247
_diffrn_source 'microfocus X-Ray tube'
_exptl_absorpt_coefficient_mu 0.737
_exptl_absorpt_correction_T_max 0.977
_exptl_absorpt_correction_T_min 0.926
_exptl_absorpt_correction_type gaussian
_exptl_absorpt_process_details
;
CrysAlisPro, Agilent Technologies,
Version 1.171.37.35g (release 09-12-2014 CrysAlis171 .NET)
(compiled Dec  9 2014,15:38:47)
Numerical absorption correction based on gaussian integration over
            a multifaceted crystal model
Empirical absorption correction using spherical harmonics,
 implemented in SCALE3 ABSPACK scaling algorithm.
;
_exptl_crystal_colour red
_exptl_crystal_density_diffrn 1.502
_exptl_crystal_description irregular
_exptl_crystal_F_000 1212
_exptl_crystal_size_max 0.150
_exptl_crystal_size_mid 0.095
_exptl_crystal_size_min 0.038
_refine_diff_density_max 0.903
_refine_diff_density_min -0.647
_refine_diff_density_rms 0.099
_refine_ls_abs_structure_details
;
 Flack x determined using 12454 quotients [(I+)-(I-)]/[(I+)+(I-)]
 (Parsons, Flack and Wagner, Acta Cryst. B69 (2013) 249-259).
;
_refine_ls_abs_structure_Flack -0.006(9)
_refine_ls_extinction_method none
_refine_ls_goodness_of_fit_ref 1.028
_refine_ls_hydrogen_treatment constr
_refine_ls_matrix_type full
_refine_ls_number_parameters 1252
_refine_ls_number_reflns 34788
_refine_ls_number_restraints 144
_refine_ls_restrained_S_all 1.042
_refine_ls_R_factor_all 0.0542
_refine_ls_R_factor_gt 0.0447
_refine_ls_shift/su_max 0.006
_refine_ls_shift/su_mean 0.000
_refine_ls_structure_factor_coef Fsqd
_refine_ls_weighting_details 'w=1/[\s^2^(Fo^2^)+(0.0394P)^2^] where P=(Fo^2^+2Fc^2^)/3'
_refine_ls_weighting_scheme calc
_refine_ls_wR_factor_gt 0.0900
_refine_ls_wR_factor_ref 0.0959
_reflns_Friedel_coverage 0.941
_reflns_Friedel_fraction_full 0.997
_reflns_Friedel_fraction_max 0.865
_reflns_number_gt 30637
_reflns_number_total 34788
_reflns_threshold_expression 'I > 2\s(I)'
_cod_data_source_file 1860-5397-12-83-S2.cif
_cod_data_source_block ga_tro134_sq
_cod_depositor_comments 'Adding full bibliography for 4031975--4031986.cif.'
_cod_original_cell_volume 2621.65(6)
_cod_database_code 4031986
_audit_block_refno 2432
_audit_block_usercomment 'trvvcb5, irregular, red'
_shelx_space_group_comment
;
The symmetry employed for this shelxl refinement is uniquely defined
by the following loop, which should always be used as a source of
symmetry information in preference to the above space-group names.
They are only intended as comments.
;
_shelx_estimated_absorpt_t_max 0.930
_shelx_estimated_absorpt_t_min 0.526
_shelxl_version_number 2014/7
_olex2_refinement_description
;
1. Fixed Uiso
 At 1.2 times of:
  All C(H) groups, All C(H,H) groups
 At 1.5 times of:
  All C(H,H,H) groups
2. Restrained distances
 B1-F11 \\sim B1-F12 \\sim B1-F13 \\sim B1-F14
 with sigma of 0.01
 F11-F12 \\sim F11-F13 \\sim F11-F14 \\sim F12-F13 \\sim F12-F14 \\sim F13-F14
 with sigma of 0.02
3. Rigid body (RIGU) restrains
 B1, B2, B3, F11, F12, F13, F14, F21, F22, F23, F24, F31, F32, F33, F34
 with sigma for 1-2 distances of 0.004 and sigma for 1-3 distances of 0.004
4. Same fragment restrains
{F11, F12, F13, F14, B1} sigma for 1-2: 0.02, 1-3: 0.04
as
{F21, F22, F23, F24, B2}
{F11, F12, F13, F14, B1} sigma for 1-2: 0.02, 1-3: 0.04
as
{F31, F32, F33, F34, B3}
5.a Ternary CH refined with riding coordinates:
 C29(H29), C30(H30), C33(H33), C34(H34), C69(H69), C70(H70), C73(H73),
 C74(H74), C109(H109), C110(H110), C113(H113), C114(H114)
5.b Secondary CH2 refined with riding coordinates:
 C31(H31A,H31B), C32(H32A,H32B), C35(H35A,H35B), C36(H36A,H36B), C71(H71A,
 H71B), C72(H72A,H72B), C75(H75A,H75B), C76(H76A,H76B), C111(H11A,H11B),
 C112(H11C,H11D), C115(H11E,H11F), C116(H11G,H11H), C201(H20A,H20B), C202(H20C,
 H20D)
5.c Aromatic/amide H refined with riding coordinates:
 C1(H1), C4(H4), C5(H5), C6(H6), C7(H7), C10(H10), C12(H12), C18(H18),
 C19(H19), C20(H20), C21(H21), C22(H22), C24(H24), C25(H25), C26(H26), C27(H27),
  C28(H28), C41(H41), C44(H44), C45(H45), C46(H46), C47(H47), C50(H50),
 C52(H52), C58(H58), C59(H59), C60(H60), C61(H61), C62(H62), C64(H64), C65(H65),
  C66(H66), C67(H67), C68(H68), C81(H81), C84(H84), C85(H85), C86(H86),
 C87(H87), C90(H90), C92(H92), C98(H98), C99(H99), C100(H100), C101(H101),
 C102(H102), C104(H104), C105(H105), C106(H106), C107(H107), C108(H108)
5.d Idealised Me refined as rotating group:
 C14(H14A,H14B,H14C), C15(H15A,H15B,H15C), C16(H16A,H16B,H16C), C54(H54A,H54B,
 H54C), C55(H55A,H55B,H55C), C56(H56A,H56B,H56C), C94(H94A,H94B,H94C), C95(H95A,
 H95B,H95C), C96(H96A,H96B,H96C)
;
_olex2_submission_special_instructions 'No special instructions were received'
_cell_oxdiff_length_a 9.78588(12)
_cell_oxdiff_length_b 14.13707(16)
_cell_oxdiff_length_c 20.6977(3)
_cell_oxdiff_angle_alpha 105.6171(11)
_cell_oxdiff_angle_beta 96.4680(11)
_cell_oxdiff_angle_gamma 104.3606(10)
_cell_oxdiff_volume 2621.65(6)
_cell_oxdiff_measurement_reflns_used 28455
_reflns_odcompleteness_completeness 99.78
_reflns_odcompleteness_theta 26.32
_reflns_odcompleteness_iscentric 1
_platon_squeeze_void_probe_radius 1.20

loop_
_symmetry_equiv_pos_as_xyz
'x, y, z'

loop_
_atom_site_label
_atom_site_type_symbol
_atom_site_fract_x
_atom_site_fract_y
_atom_site_fract_z
_atom_site_U_iso_or_equiv
_atom_site_adp_type
_atom_site_occupancy
_atom_site_site_symmetry_order
_atom_site_calc_flag
_atom_site_refinement_flags_posn
_atom_site_refinement_flags_adp
Rh1 Rh 0.02346(3) 0.87357(2) 0.36297(2) 0.01251(7) Uani 1 1 d . .
P1 P 0.25966(12) 0.88264(9) 0.37326(6) 0.0135(2) Uani 1 1 d . .
N1 N -0.0112(4) 0.7237(3) 0.3729(2) 0.0145(7) Uani 1 1 d . .
C1 C 0.0609(5) 0.6588(3) 0.3551(2) 0.0163(9) Uani 1 1 d . .
H1 H 0.0271 0.5955 0.3642 0.020 Uiso 1 1 calc R .
C2 C 0.1867(5) 0.6691(3) 0.3231(2) 0.0165(8) Uani 1 1 d . .
C3 C 0.2836(5) 0.7621(3) 0.3242(2) 0.0161(9) Uani 1 1 d . .
C4 C 0.3978(5) 0.7587(4) 0.2901(3) 0.0204(9) Uani 1 1 d . .
H4 H 0.4653 0.8210 0.2919 0.024 Uiso 1 1 calc R .
C5 C 0.4147(5) 0.6658(4) 0.2537(3) 0.0244(10) Uani 1 1 d . .
H5 H 0.4909 0.6649 0.2291 0.029 Uiso 1 1 calc R .
C6 C 0.3215(5) 0.5750(4) 0.2531(3) 0.0245(11) Uani 1 1 d . .
H6 H 0.3328 0.5113 0.2281 0.029 Uiso 1 1 calc R .
C7 C 0.2103(5) 0.5770(4) 0.2893(3) 0.0225(10) Uani 1 1 d . .
H7 H 0.1493 0.5143 0.2910 0.027 Uiso 1 1 calc R .
C8 C -0.1420(5) 0.6821(3) 0.3960(3) 0.0169(9) Uani 1 1 d . .
C9 C -0.1513(5) 0.7211(4) 0.4643(3) 0.0205(9) Uani 1 1 d . .
C10 C -0.2812(6) 0.6850(4) 0.4840(3) 0.0270(11) Uani 1 1 d . .
H10 H -0.2902 0.7105 0.5302 0.032 Uiso 1 1 calc R .
C11 C -0.3982(6) 0.6121(4) 0.4368(3) 0.0308(13) Uani 1 1 d . .
C12 C -0.3826(5) 0.5741(4) 0.3707(3) 0.0249(11) Uani 1 1 d . .
H12 H -0.4615 0.5233 0.3388 0.030 Uiso 1 1 calc R .
C13 C -0.2547(5) 0.6076(3) 0.3486(3) 0.0203(9) Uani 1 1 d . .
C14 C -0.0261(6) 0.8030(4) 0.5152(3) 0.0297(11) Uani 1 1 d . .
H14A H 0.0592 0.7786 0.5159 0.044 Uiso 1 1 calc GR .
H14B H -0.0502 0.8176 0.5609 0.044 Uiso 1 1 calc GR .
H14C H -0.0065 0.8657 0.5018 0.044 Uiso 1 1 calc GR .
C15 C -0.5396(7) 0.5775(5) 0.4587(4) 0.0483(18) Uani 1 1 d . .
H15A H -0.5311 0.6143 0.5071 0.072 Uiso 1 1 calc GR .
H15B H -0.5642 0.5035 0.4520 0.072 Uiso 1 1 calc GR .
H15C H -0.6152 0.5923 0.4312 0.072 Uiso 1 1 calc GR .
C16 C -0.2462(5) 0.5632(4) 0.2744(3) 0.0255(10) Uani 1 1 d . .
H16A H -0.1823 0.6156 0.2599 0.038 Uiso 1 1 calc GR .
H16B H -0.3424 0.5413 0.2459 0.038 Uiso 1 1 calc GR .
H16C H -0.2085 0.5041 0.2692 0.038 Uiso 1 1 calc GR .
C17 C 0.3764(4) 0.9812(3) 0.3464(2) 0.0164(9) Uani 1 1 d . .
C18 C 0.3619(5) 0.9745(4) 0.2773(2) 0.0224(10) Uani 1 1 d . .
H18 H 0.2930 0.9175 0.2443 0.027 Uiso 1 1 calc R .
C19 C 0.4472(5) 1.0504(4) 0.2566(3) 0.0271(11) Uani 1 1 d . .
H19 H 0.4364 1.0448 0.2094 0.033 Uiso 1 1 calc R .
C20 C 0.5485(5) 1.1348(4) 0.3041(3) 0.0234(10) Uani 1 1 d . .
H20 H 0.6072 1.1863 0.2895 0.028 Uiso 1 1 calc R .
C21 C 0.5627(5) 1.1428(4) 0.3728(3) 0.0223(10) Uani 1 1 d . .
H21 H 0.6302 1.2009 0.4056 0.027 Uiso 1 1 calc R .
C22 C 0.4791(5) 1.0664(3) 0.3940(2) 0.0181(9) Uani 1 1 d . .
H22 H 0.4915 1.0719 0.4412 0.022 Uiso 1 1 calc R .
C23 C 0.3510(4) 0.9020(3) 0.4598(2) 0.0149(8) Uani 1 1 d . .
C24 C 0.4708(5) 0.8663(4) 0.4715(3) 0.0199(9) Uani 1 1 d . .
H24 H 0.5023 0.8279 0.4340 0.024 Uiso 1 1 calc R .
C25 C 0.5423(5) 0.8869(4) 0.5375(3) 0.0221(10) Uani 1 1 d . .
H25 H 0.6231 0.8627 0.5451 0.027 Uiso 1 1 calc R .
C26 C 0.4977(5) 0.9426(4) 0.5926(2) 0.0216(9) Uani 1 1 d . .
H26 H 0.5487 0.9578 0.6377 0.026 Uiso 1 1 calc R .
C27 C 0.3784(5) 0.9761(4) 0.5817(2) 0.0202(9) Uani 1 1 d . .
H27 H 0.3449 1.0115 0.6196 0.024 Uiso 1 1 calc R .
C28 C 0.3075(5) 0.9583(3) 0.5159(2) 0.0172(9) Uani 1 1 d . .
H28 H 0.2286 0.9847 0.5090 0.021 Uiso 1 1 calc R .
C29 C -0.2120(5) 0.8432(4) 0.3175(3) 0.0187(9) Uani 1 1 d . .
H29 H -0.2698 0.7693 0.3030 0.022 Uiso 1 1 calc R .
C30 C -0.1923(5) 0.8931(4) 0.3865(3) 0.0209(10) Uani 1 1 d . .
H30 H -0.2379 0.8490 0.4133 0.025 Uiso 1 1 calc R .
C31 C -0.1791(5) 1.0059(4) 0.4163(3) 0.0264(11) Uani 1 1 d . .
H31A H -0.2276 1.0154 0.4560 0.032 Uiso 1 1 calc R .
H31B H -0.2291 1.0285 0.3816 0.032 Uiso 1 1 calc R .
C32 C -0.0229(5) 1.0733(4) 0.4390(3) 0.0250(10) Uani 1 1 d . .
H32A H -0.0196 1.1445 0.4406 0.030 Uiso 1 1 calc R .
H32B H 0.0137 1.0743 0.4858 0.030 Uiso 1 1 calc R .
C33 C 0.0745(5) 1.0372(3) 0.3925(3) 0.0202(10) Uani 1 1 d . .
H33 H 0.1790 1.0735 0.4107 0.024 Uiso 1 1 calc R .
C34 C 0.0387(5) 0.9993(3) 0.3213(3) 0.0187(9) Uani 1 1 d . .
H34 H 0.1233 1.0129 0.2986 0.022 Uiso 1 1 calc R .
C35 C -0.1010(5) 0.9962(4) 0.2789(3) 0.0231(10) Uani 1 1 d . .
H35A H -0.0816 1.0078 0.2353 0.028 Uiso 1 1 calc R .
H35B H -0.1364 1.0527 0.3039 0.028 Uiso 1 1 calc R .
C36 C -0.2190(5) 0.8933(4) 0.2632(3) 0.0253(10) Uani 1 1 d . .
H36A H -0.3142 0.9055 0.2563 0.030 Uiso 1 1 calc R .
H36B H -0.2110 0.8457 0.2198 0.030 Uiso 1 1 calc R .
Rh41 Rh 0.69141(3) 0.36685(2) 0.66166(2) 0.01247(7) Uani 1 1 d . .
P41 P 0.45927(12) 0.36525(9) 0.65800(7) 0.0140(2) Uani 1 1 d . .
N41 N 0.7383(4) 0.5239(3) 0.6655(2) 0.0160(8) Uani 1 1 d . .
C41 C 0.6694(5) 0.5896(4) 0.6853(3) 0.0184(9) Uani 1 1 d . .
H41 H 0.7060 0.6542 0.6784 0.022 Uiso 1 1 calc R .
C42 C 0.5420(4) 0.5785(3) 0.7169(2) 0.0158(8) Uani 1 1 d . .
C43 C 0.4433(5) 0.4843(3) 0.7134(2) 0.0164(9) Uani 1 1 d . .
C44 C 0.3314(5) 0.4864(4) 0.7497(3) 0.0244(11) Uani 1 1 d . .
H44 H 0.2645 0.4236 0.7476 0.029 Uiso 1 1 calc R .
C45 C 0.3166(5) 0.5782(4) 0.7886(3) 0.0283(11) Uani 1 1 d . .
H45 H 0.2416 0.5778 0.8140 0.034 Uiso 1 1 calc R .
C46 C 0.4109(5) 0.6710(4) 0.7908(3) 0.0267(11) Uani 1 1 d . .
H46 H 0.4003 0.7341 0.8173 0.032 Uiso 1 1 calc R .
C47 C 0.5210(5) 0.6707(4) 0.7537(3) 0.0218(10) Uani 1 1 d . .
H47 H 0.5828 0.7340 0.7534 0.026 Uiso 1 1 calc R .
C48 C 0.8693(5) 0.5668(4) 0.6434(3) 0.0201(10) Uani 1 1 d . .
C49 C 0.8740(5) 0.5389(4) 0.5737(3) 0.0230(10) Uani 1 1 d . .
C50 C 1.0023(6) 0.5801(4) 0.5543(3) 0.0304(12) Uani 1 1 d . .
H50 H 1.0067 0.5637 0.5071 0.036 Uiso 1 1 calc R .
C51 C 1.1229(6) 0.6442(4) 0.6020(3) 0.0324(13) Uani 1 1 d . .
C52 C 1.1145(5) 0.6695(4) 0.6707(3) 0.0308(13) Uani 1 1 d . .
H52 H 1.1972 0.7131 0.7036 0.037 Uiso 1 1 calc R .
C53 C 0.9880(5) 0.6330(3) 0.6928(3) 0.0216(10) Uani 1 1 d . .
C54 C 0.7477(6) 0.4649(4) 0.5209(3) 0.0299(11) Uani 1 1 d . .
H54A H 0.7323 0.3963 0.5259 0.045 Uiso 1 1 calc GR .
H54B H 0.7667 0.4629 0.4751 0.045 Uiso 1 1 calc GR .
H54C H 0.6616 0.4873 0.5272 0.045 Uiso 1 1 calc GR .
C55 C 1.2630(7) 0.6858(5) 0.5807(4) 0.053(2) Uani 1 1 d . .
H55A H 1.3285 0.6457 0.5880 0.079 Uiso 1 1 calc GR .
H55B H 1.3069 0.7579 0.6081 0.079 Uiso 1 1 calc GR .
H55C H 1.2440 0.6809 0.5322 0.079 Uiso 1 1 calc GR .
C56 C 0.9817(5) 0.6658(4) 0.7683(3) 0.0309(12) Uani 1 1 d . .
H56A H 0.9324 0.7191 0.7777 0.046 Uiso 1 1 calc GR .
H56B H 1.0796 0.6930 0.7954 0.046 Uiso 1 1 calc GR .
H56C H 0.9291 0.6064 0.7804 0.046 Uiso 1 1 calc GR .
C57 C 0.3649(4) 0.3568(3) 0.5745(2) 0.0148(8) Uani 1 1 d . .
C58 C 0.4084(5) 0.3071(4) 0.5160(2) 0.0193(9) Uani 1 1 d . .
H58 H 0.4896 0.2821 0.5201 0.023 Uiso 1 1 calc R .
C59 C 0.3322(5) 0.2942(4) 0.4518(3) 0.0255(11) Uani 1 1 d . .
H59 H 0.3612 0.2594 0.4121 0.031 Uiso 1 1 calc R .
C60 C 0.2148(5) 0.3313(4) 0.4448(3) 0.0224(10) Uani 1 1 d . .
H60 H 0.1643 0.3228 0.4006 0.027 Uiso 1 1 calc R .
C61 C 0.1723(5) 0.3809(4) 0.5026(3) 0.0232(10) Uani 1 1 d . .
H61 H 0.0913 0.4059 0.4982 0.028 Uiso 1 1 calc R .
C62 C 0.2471(5) 0.3947(3) 0.5676(3) 0.0191(9) Uani 1 1 d . .
H62 H 0.2178 0.4299 0.6071 0.023 Uiso 1 1 calc R .
C63 C 0.3388(5) 0.2657(4) 0.6823(2) 0.0161(9) Uani 1 1 d . .
C64 C 0.3671(5) 0.2625(4) 0.7497(3) 0.0232(10) Uani 1 1 d . .
H64 H 0.4469 0.3123 0.7816 0.028 Uiso 1 1 calc R .
C65 C 0.2789(5) 0.1868(4) 0.7698(3) 0.0274(11) Uani 1 1 d . .
H65 H 0.2983 0.1853 0.8155 0.033 Uiso 1 1 calc R .
C66 C 0.1625(5) 0.1134(4) 0.7236(3) 0.0248(11) Uani 1 1 d . .
H66 H 0.1016 0.0619 0.7374 0.030 Uiso 1 1 calc R .
C67 C 0.1361(5) 0.1158(4) 0.6570(3) 0.0217(10) Uani 1 1 d . .
H67 H 0.0574 0.0650 0.6250 0.026 Uiso 1 1 calc R .
C68 C 0.2233(5) 0.1920(3) 0.6361(3) 0.0182(9) Uani 1 1 d . .
H68 H 0.2034 0.1931 0.5904 0.022 Uiso 1 1 calc R .
C69 C 0.6613(5) 0.2216(4) 0.6829(3) 0.0206(10) Uani 1 1 d . .
H69 H 0.5759 0.2032 0.7043 0.025 Uiso 1 1 calc R .
C70 C 0.6258(5) 0.2052(3) 0.6132(3) 0.0187(9) Uani 1 1 d . .
H70 H 0.5205 0.1755 0.5939 0.022 Uiso 1 1 calc R .
C71 C 0.7202(5) 0.1791(4) 0.5624(2) 0.0220(9) Uani 1 1 d . .
H71A H 0.6857 0.1931 0.5201 0.026 Uiso 1 1 calc R .
H71B H 0.7101 0.1047 0.5505 0.026 Uiso 1 1 calc R .
C72 C 0.8809(5) 0.2391(4) 0.5882(3) 0.0216(10) Uani 1 1 d . .
H72A H 0.9275 0.2024 0.6143 0.026 Uiso 1 1 calc R .
H72B H 0.9277 0.2412 0.5484 0.026 Uiso 1 1 calc R .
C73 C 0.9036(5) 0.3472(4) 0.6331(3) 0.0180(10) Uani 1 1 d . .
H73 H 0.9556 0.4013 0.6145 0.022 Uiso 1 1 calc R .
C74 C 0.9205(5) 0.3774(4) 0.7026(3) 0.0214(11) Uani 1 1 d . .
H74 H 0.9830 0.4494 0.7252 0.026 Uiso 1 1 calc R .
C75 C 0.9158(6) 0.3096(4) 0.7483(3) 0.0295(12) Uani 1 1 d . .
H75A H 0.9003 0.3464 0.7935 0.035 Uiso 1 1 calc R .
H75B H 1.0096 0.2953 0.7551 0.035 Uiso 1 1 calc R .
C76 C 0.7948(5) 0.2066(4) 0.7176(3) 0.0255(10) Uani 1 1 d . .
H76A H 0.8291 0.1578 0.6841 0.031 Uiso 1 1 calc R .
H76B H 0.7714 0.1767 0.7545 0.031 Uiso 1 1 calc R .
Rh81 Rh 0.01199(3) 0.00183(2) 1.00042(2) 0.01351(7) Uani 1 1 d . .
P81 P 0.24047(12) -0.00353(9) 0.99658(6) 0.0139(2) Uani 1 1 d . .
N81 N 0.0879(4) 0.1639(3) 1.0141(2) 0.0166(7) Uani 1 1 d . .
C81 C 0.2156(5) 0.2255(3) 1.0387(2) 0.0192(9) Uani 1 1 d . .
H81 H 0.2271 0.2940 1.0382 0.023 Uiso 1 1 calc R .
C82 C 0.3459(4) 0.2062(3) 1.0674(2) 0.0180(8) Uani 1 1 d . .
C83 C 0.3714(4) 0.1103(3) 1.0564(2) 0.0149(8) Uani 1 1 d . .
C84 C 0.4996(4) 0.1054(3) 1.0901(2) 0.0184(8) Uani 1 1 d . .
H84 H 0.5182 0.0409 1.0827 0.022 Uiso 1 1 calc R .
C85 C 0.6008(5) 0.1927(4) 1.1343(3) 0.0239(10) Uani 1 1 d . .
H85 H 0.6865 0.1874 1.1576 0.029 Uiso 1 1 calc R .
C86 C 0.5774(5) 0.2865(4) 1.1442(3) 0.0284(11) Uani 1 1 d . .
H86 H 0.6467 0.3463 1.1744 0.034 Uiso 1 1 calc R .
C87 C 0.4529(5) 0.2940(4) 1.1101(3) 0.0247(10) Uani 1 1 d . .
H87 H 0.4393 0.3598 1.1157 0.030 Uiso 1 1 calc R .
C88 C -0.0181(5) 0.2124(3) 0.9952(2) 0.0183(9) Uani 1 1 d . .
C89 C -0.0714(5) 0.1926(4) 0.9262(2) 0.0207(9) Uani 1 1 d . .
C90 C -0.1784(6) 0.2354(4) 0.9088(3) 0.0314(12) Uani 1 1 d . .
H90 H -0.2155 0.2230 0.8619 0.038 Uiso 1 1 calc R .
C91 C -0.2328(6) 0.2961(4) 0.9586(3) 0.0326(12) Uani 1 1 d . .
C92 C -0.1754(6) 0.3157(4) 1.0267(3) 0.0288(11) Uani 1 1 d . .
H92 H -0.2115 0.3571 1.0608 0.035 Uiso 1 1 calc R .
C93 C -0.0661(5) 0.2764(4) 1.0468(2) 0.0205(9) Uani 1 1 d . .
C94 C -0.0158(6) 0.1269(4) 0.8711(3) 0.0272(10) Uani 1 1 d . .
H94A H 0.0890 0.1442 0.8837 0.041 Uiso 1 1 calc GR .
H94B H -0.0414 0.1396 0.8277 0.041 Uiso 1 1 calc GR .
H94C H -0.0588 0.0543 0.8661 0.041 Uiso 1 1 calc GR .
C95 C -0.3516(9) 0.3395(6) 0.9377(4) 0.064(3) Uani 1 1 d . .
H95A H -0.3336 0.3628 0.8981 0.096 Uiso 1 1 calc GR .
H95B H -0.3539 0.3975 0.9758 0.096 Uiso 1 1 calc GR .
H95C H -0.4442 0.2861 0.9257 0.096 Uiso 1 1 calc GR .
C96 C -0.0046(5) 0.3023(4) 1.1218(2) 0.0244(10) Uani 1 1 d . .
H96A H 0.0026 0.2397 1.1319 0.037 Uiso 1 1 calc GR .
H96B H -0.0676 0.3323 1.1492 0.037 Uiso 1 1 calc GR .
H96C H 0.0912 0.3518 1.1328 0.037 Uiso 1 1 calc GR .
C97 C 0.2943(5) -0.0068(3) 0.9147(2) 0.0170(8) Uani 1 1 d . .
C98 C 0.4379(5) 0.0296(4) 0.9100(3) 0.0237(10) Uani 1 1 d . .
H98 H 0.5091 0.0650 0.9502 0.028 Uiso 1 1 calc R .
C99 C 0.4763(6) 0.0138(4) 0.8460(3) 0.0282(11) Uani 1 1 d . .
H99 H 0.5742 0.0384 0.8430 0.034 Uiso 1 1 calc R .
C100 C 0.3759(6) -0.0364(4) 0.7876(3) 0.0281(11) Uani 1 1 d . .
H100 H 0.4045 -0.0474 0.7445 0.034 Uiso 1 1 calc R .
C101 C 0.2304(5) -0.0720(4) 0.7909(2) 0.0240(10) Uani 1 1 d . .
H101 H 0.1599 -0.1063 0.7503 0.029 Uiso 1 1 calc R .
C102 C 0.1915(5) -0.0561(3) 0.8542(2) 0.0184(8) Uani 1 1 d . .
H102 H 0.0931 -0.0792 0.8568 0.022 Uiso 1 1 calc R .
C103 C 0.2930(4) -0.1090(3) 1.0165(2) 0.0175(8) Uani 1 1 d . .
C104 C 0.2899(4) -0.1191(3) 1.0818(2) 0.0189(9) Uani 1 1 d . .
H104 H 0.2575 -0.0725 1.1144 0.023 Uiso 1 1 calc R .
C105 C 0.3337(5) -0.1966(4) 1.0994(3) 0.0245(10) Uani 1 1 d . .
H105 H 0.3333 -0.2023 1.1441 0.029 Uiso 1 1 calc R .
C106 C 0.3778(5) -0.2654(4) 1.0512(3) 0.0293(11) Uani 1 1 d . .
H106 H 0.4081 -0.3185 1.0630 0.035 Uiso 1 1 calc R .
C107 C 0.3783(5) -0.2578(4) 0.9866(3) 0.0271(11) Uani 1 1 d . .
H107 H 0.4079 -0.3062 0.9540 0.033 Uiso 1 1 calc R .
C108 C 0.3364(5) -0.1810(4) 0.9682(3) 0.0225(10) Uani 1 1 d . .
H108 H 0.3369 -0.1767 0.9232 0.027 Uiso 1 1 calc R .
C109 C -0.1968(5) 0.0150(4) 1.0345(3) 0.0202(10) Uani 1 1 d . .
H109 H -0.1985 0.0871 1.0555 0.024 Uiso 1 1 calc R .
C110 C -0.2258(5) -0.0175(4) 0.9645(3) 0.0187(10) Uani 1 1 d . .
H110 H -0.2430 0.0358 0.9439 0.022 Uiso 1 1 calc R .
C111 C -0.3000(5) -0.1256(4) 0.9199(3) 0.0234(10) Uani 1 1 d . .
H11A H -0.3600 -0.1239 0.8786 0.028 Uiso 1 1 calc R .
H11B H -0.3647 -0.1613 0.9449 0.028 Uiso 1 1 calc R .
C112 C -0.1942(5) -0.1869(4) 0.8978(3) 0.0247(10) Uani 1 1 d . .
H11C H -0.2446 -0.2611 0.8855 0.030 Uiso 1 1 calc R .
H11D H -0.1634 -0.1733 0.8564 0.030 Uiso 1 1 calc R .
C113 C -0.0641(5) -0.1612(3) 0.9517(3) 0.0215(10) Uani 1 1 d . .
H113 H 0.0122 -0.1916 0.9349 0.026 Uiso 1 1 calc R .
C114 C -0.0598(5) -0.1427(3) 1.0213(3) 0.0224(10) Uani 1 1 d . .
H114 H 0.0196 -0.1619 1.0446 0.027 Uiso 1 1 calc R .
C115 C -0.1924(5) -0.1540(4) 1.0544(3) 0.0253(10) Uani 1 1 d . .
H11E H -0.1747 -0.1788 1.0941 0.030 Uiso 1 1 calc R .
H11F H -0.2752 -0.2062 1.0211 0.030 Uiso 1 1 calc R .
C116 C -0.2305(5) -0.0530(4) 1.0784(3) 0.0244(10) Uani 1 1 d . .
H11G H -0.3345 -0.0689 1.0794 0.029 Uiso 1 1 calc R .
H11H H -0.1774 -0.0151 1.1257 0.029 Uiso 1 1 calc R .
F11 F 0.6950(4) 0.9389(3) 0.74529(19) 0.0572(11) Uani 1 1 d D U
F12 F 0.8824(4) 0.8738(3) 0.74520(19) 0.0582(11) Uani 1 1 d D U
F13 F 0.6917(4) 0.8048(2) 0.65748(17) 0.0408(8) Uani 1 1 d D U
F14 F 0.8416(4) 0.9607(3) 0.6716(2) 0.0538(10) Uani 1 1 d D U
B1 B 0.7782(5) 0.8946(4) 0.7049(3) 0.0271(12) Uani 1 1 d D U
F21 F 0.7635(5) 0.3562(4) 0.3204(4) 0.123(3) Uani 1 1 d D U
F22 F 0.9910(5) 0.4309(3) 0.3727(3) 0.0893(19) Uani 1 1 d D U
F23 F 0.8871(5) 0.2703(4) 0.3654(4) 0.111(3) Uani 1 1 d D U
F24 F 0.9310(14) 0.3072(10) 0.2779(5) 0.235(5) Uani 1 1 d D U
B2 B 0.8934(7) 0.3418(5) 0.3348(4) 0.0370(15) Uani 1 1 d D U
F31 F 0.6342(4) 0.6575(3) 0.1380(2) 0.0466(9) Uani 1 1 d D U
F32 F 0.6649(4) 0.4997(3) 0.0990(2) 0.0431(9) Uani 1 1 d D U
F33 F 0.4401(4) 0.5188(3) 0.0925(3) 0.0595(12) Uani 1 1 d D U
F34 F 0.5897(6) 0.5769(3) 0.0257(2) 0.0729(14) Uani 1 1 d D U
B3 B 0.5814(8) 0.5618(5) 0.0888(4) 0.0366(14) Uani 1 1 d D U
Cl1 Cl 0.3249(2) 0.30877(12) 0.26727(9) 0.0565(5) Uani 1 1 d . .
Cl2 Cl 0.14386(14) 0.10848(10) 0.17726(7) 0.0308(3) Uani 1 1 d . .
C201 C 0.1840(8) 0.2012(5) 0.2593(3) 0.0460(16) Uani 1 1 d . .
H20A H 0.0973 0.2228 0.2681 0.055 Uiso 1 1 calc R .
H20B H 0.2090 0.1693 0.2943 0.055 Uiso 1 1 calc R .
Cl3 Cl 0.01805(15) 0.75854(11) 0.18627(8) 0.0391(3) Uani 1 1 d . .
Cl4 Cl 0.0824(2) 0.57165(13) 0.11777(10) 0.0570(5) Uani 1 1 d . .
C202 C -0.0188(6) 0.6546(4) 0.1099(3) 0.0372(13) Uani 1 1 d . .
H20C H -0.1223 0.6164 0.0992 0.045 Uiso 1 1 calc R .
H20D H 0.0035 0.6815 0.0716 0.045 Uiso 1 1 calc R .

loop_
_atom_site_aniso_label
_atom_site_aniso_U_11
_atom_site_aniso_U_22
_atom_site_aniso_U_33
_atom_site_aniso_U_23
_atom_site_aniso_U_13
_atom_site_aniso_U_12
Rh1 0.01160(14) 0.01155(14) 0.01481(16) 0.00423(12) 0.00374(11) 0.00343(11)
P1 0.0125(5) 0.0123(5) 0.0149(6) 0.0034(4) 0.0032(4) 0.0032(4)
N1 0.0140(17) 0.0164(17) 0.0161(19) 0.0072(15) 0.0059(14) 0.0057(14)
C1 0.019(2) 0.012(2) 0.019(2) 0.0068(17) 0.0027(17) 0.0048(16)
C2 0.0173(19) 0.016(2) 0.017(2) 0.0044(17) 0.0033(16) 0.0053(16)
C3 0.0135(19) 0.016(2) 0.017(2) 0.0025(17) 0.0017(16) 0.0040(16)
C4 0.0131(19) 0.024(2) 0.023(2) 0.0069(19) 0.0047(17) 0.0026(17)
C5 0.021(2) 0.028(3) 0.023(3) 0.003(2) 0.0059(19) 0.0096(19)
C6 0.020(2) 0.024(2) 0.027(3) 0.000(2) 0.0043(19) 0.0102(18)
C7 0.021(2) 0.019(2) 0.030(3) 0.009(2) 0.0064(19) 0.0084(18)
C8 0.0152(19) 0.014(2) 0.025(2) 0.0110(18) 0.0087(17) 0.0037(16)
C9 0.030(2) 0.018(2) 0.021(2) 0.0120(19) 0.0127(19) 0.0116(19)
C10 0.039(3) 0.020(2) 0.034(3) 0.014(2) 0.023(2) 0.016(2)
C11 0.026(3) 0.028(3) 0.056(4) 0.027(3) 0.025(2) 0.015(2)
C12 0.019(2) 0.019(2) 0.040(3) 0.014(2) 0.010(2) 0.0034(18)
C13 0.018(2) 0.014(2) 0.028(3) 0.0070(18) 0.0038(18) 0.0024(16)
C14 0.043(3) 0.026(3) 0.018(2) 0.008(2) 0.007(2) 0.007(2)
C15 0.034(3) 0.052(4) 0.083(5) 0.040(4) 0.040(3) 0.019(3)
C16 0.027(2) 0.019(2) 0.027(3) 0.002(2) 0.004(2) 0.0069(19)
C17 0.0093(18) 0.018(2) 0.019(2) 0.0034(18) -0.0001(16) 0.0030(16)
C18 0.018(2) 0.026(2) 0.016(2) 0.0043(19) 0.0010(17) -0.0017(18)
C19 0.022(2) 0.036(3) 0.019(2) 0.011(2) 0.0045(19) -0.001(2)
C20 0.021(2) 0.022(2) 0.026(3) 0.010(2) 0.0077(19) -0.0003(18)
C21 0.020(2) 0.019(2) 0.023(2) 0.0072(19) 0.0006(18) -0.0010(17)
C22 0.018(2) 0.018(2) 0.016(2) 0.0037(17) 0.0012(16) 0.0046(16)
C23 0.0116(18) 0.0132(19) 0.020(2) 0.0073(17) 0.0010(15) 0.0026(15)
C24 0.021(2) 0.018(2) 0.021(2) 0.0055(18) 0.0053(18) 0.0086(17)
C25 0.021(2) 0.021(2) 0.026(3) 0.010(2) 0.0001(18) 0.0096(18)
C26 0.026(2) 0.022(2) 0.017(2) 0.0082(19) 0.0007(18) 0.0063(18)
C27 0.022(2) 0.023(2) 0.015(2) 0.0021(18) 0.0032(17) 0.0089(18)
C28 0.0155(19) 0.017(2) 0.019(2) 0.0058(17) 0.0037(16) 0.0047(16)
C29 0.0131(19) 0.019(2) 0.025(2) 0.0068(19) 0.0033(17) 0.0068(16)
C30 0.015(2) 0.024(3) 0.029(3) 0.011(2) 0.0103(19) 0.0091(19)
C31 0.030(3) 0.025(2) 0.030(3) 0.006(2) 0.016(2) 0.015(2)
C32 0.033(3) 0.017(2) 0.024(3) -0.0010(19) 0.005(2) 0.0129(19)
C33 0.018(2) 0.012(2) 0.029(3) 0.0068(19) 0.0020(18) 0.0013(16)
C34 0.019(2) 0.017(2) 0.025(3) 0.0120(19) 0.0062(18) 0.0059(17)
C35 0.022(2) 0.027(2) 0.029(3) 0.018(2) 0.0058(19) 0.0112(19)
C36 0.019(2) 0.027(3) 0.029(3) 0.010(2) 0.0002(19) 0.0067(19)
Rh41 0.01135(14) 0.01176(14) 0.01385(16) 0.00321(12) 0.00299(11) 0.00311(11)
P41 0.0120(5) 0.0141(5) 0.0149(6) 0.0037(5) 0.0036(4) 0.0028(4)
N41 0.0139(17) 0.0130(17) 0.018(2) 0.0016(15) 0.0056(14) 0.0009(13)
C41 0.015(2) 0.016(2) 0.021(2) 0.0042(18) 0.0056(17) 0.0013(16)
C42 0.0141(18) 0.017(2) 0.015(2) 0.0016(17) 0.0044(15) 0.0061(16)
C43 0.0141(19) 0.017(2) 0.016(2) 0.0012(17) 0.0029(15) 0.0054(16)
C44 0.018(2) 0.024(2) 0.025(3) -0.001(2) 0.0088(19) 0.0023(18)
C45 0.022(2) 0.031(3) 0.028(3) -0.001(2) 0.014(2) 0.007(2)
C46 0.023(2) 0.026(2) 0.025(3) -0.007(2) 0.0062(19) 0.0101(19)
C47 0.017(2) 0.017(2) 0.027(3) 0.0007(19) 0.0065(18) 0.0036(17)
C48 0.022(2) 0.017(2) 0.029(3) 0.0109(19) 0.0148(19) 0.0097(17)
C49 0.028(2) 0.022(2) 0.029(3) 0.015(2) 0.013(2) 0.0128(19)
C50 0.042(3) 0.021(2) 0.047(3) 0.021(2) 0.032(3) 0.021(2)
C51 0.028(3) 0.022(2) 0.062(4) 0.023(3) 0.028(3) 0.014(2)
C52 0.020(2) 0.017(2) 0.055(4) 0.008(2) 0.015(2) 0.0040(18)
C53 0.015(2) 0.013(2) 0.034(3) 0.0021(19) 0.0103(19) 0.0034(16)
C54 0.038(3) 0.030(3) 0.025(3) 0.015(2) 0.008(2) 0.010(2)
C55 0.041(4) 0.046(4) 0.093(6) 0.037(4) 0.044(4) 0.021(3)
C56 0.023(2) 0.025(3) 0.034(3) -0.005(2) 0.008(2) 0.005(2)
C57 0.0138(18) 0.0138(19) 0.015(2) 0.0036(16) 0.0017(15) 0.0027(15)
C58 0.020(2) 0.022(2) 0.017(2) 0.0041(18) 0.0017(17) 0.0106(17)
C59 0.028(2) 0.032(3) 0.018(2) 0.004(2) 0.0050(19) 0.014(2)
C60 0.020(2) 0.022(2) 0.021(2) 0.0060(19) -0.0027(18) 0.0027(18)
C61 0.017(2) 0.024(2) 0.033(3) 0.013(2) 0.0050(19) 0.0084(18)
C62 0.017(2) 0.018(2) 0.023(2) 0.0052(18) 0.0051(17) 0.0063(16)
C63 0.014(2) 0.017(2) 0.019(2) 0.0083(18) 0.0086(17) 0.0037(16)
C64 0.019(2) 0.030(3) 0.019(2) 0.008(2) 0.0047(18) 0.0018(19)
C65 0.025(2) 0.040(3) 0.023(3) 0.017(2) 0.010(2) 0.009(2)
C66 0.016(2) 0.027(3) 0.038(3) 0.017(2) 0.010(2) 0.0081(19)
C67 0.015(2) 0.020(2) 0.030(3) 0.008(2) 0.0045(18) 0.0041(17)
C68 0.016(2) 0.014(2) 0.023(2) 0.0061(18) 0.0020(17) 0.0036(16)
C69 0.021(2) 0.018(2) 0.025(3) 0.0107(19) 0.0103(19) 0.0048(17)
C70 0.017(2) 0.014(2) 0.025(2) 0.0043(18) 0.0001(17) 0.0064(16)
C71 0.025(2) 0.018(2) 0.020(2) 0.0011(18) 0.0035(18) 0.0075(18)
C72 0.023(2) 0.020(2) 0.025(3) 0.0056(19) 0.0095(19) 0.0119(18)
C73 0.0097(19) 0.016(2) 0.030(3) 0.009(2) 0.0046(18) 0.0039(17)
C74 0.011(2) 0.020(2) 0.027(3) 0.001(2) -0.0026(18) 0.0021(17)
C75 0.032(3) 0.033(3) 0.025(3) 0.011(2) -0.001(2) 0.013(2)
C76 0.035(3) 0.026(2) 0.024(3) 0.016(2) 0.008(2) 0.014(2)
Rh81 0.01206(14) 0.01357(15) 0.01534(16) 0.00393(12) 0.00261(11) 0.00511(11)
P81 0.0127(5) 0.0134(5) 0.0156(6) 0.0034(4) 0.0035(4) 0.0049(4)
N81 0.0220(18) 0.0176(18) 0.0127(18) 0.0052(15) 0.0049(15) 0.0094(15)
C81 0.023(2) 0.015(2) 0.021(2) 0.0057(17) 0.0077(17) 0.0081(17)
C82 0.0156(19) 0.016(2) 0.021(2) 0.0041(17) 0.0034(16) 0.0044(16)
C83 0.0130(17) 0.0155(19) 0.015(2) 0.0042(16) 0.0034(15) 0.0012(15)
C84 0.0155(19) 0.018(2) 0.021(2) 0.0066(17) 0.0037(16) 0.0036(16)
C85 0.016(2) 0.024(2) 0.026(3) 0.002(2) 0.0007(18) 0.0024(17)
C86 0.020(2) 0.025(2) 0.027(3) -0.001(2) 0.0011(19) -0.0037(19)
C87 0.021(2) 0.017(2) 0.032(3) 0.001(2) 0.0070(19) 0.0037(17)
C88 0.021(2) 0.015(2) 0.020(2) 0.0060(18) 0.0061(17) 0.0065(17)
C89 0.029(2) 0.020(2) 0.016(2) 0.0066(18) 0.0053(18) 0.0110(18)
C90 0.046(3) 0.033(3) 0.022(3) 0.011(2) 0.005(2) 0.022(2)
C91 0.041(3) 0.034(3) 0.027(3) 0.005(2) 0.001(2) 0.024(2)
C92 0.036(3) 0.028(3) 0.027(3) 0.004(2) 0.005(2) 0.023(2)
C93 0.026(2) 0.021(2) 0.017(2) 0.0056(18) 0.0043(18) 0.0127(19)
C94 0.036(3) 0.031(3) 0.020(2) 0.007(2) 0.011(2) 0.018(2)
C95 0.087(6) 0.084(6) 0.035(4) 0.003(4) -0.004(3) 0.074(5)
C96 0.029(2) 0.026(2) 0.019(2) 0.0039(19) 0.0028(19) 0.013(2)
C97 0.0184(19) 0.016(2) 0.019(2) 0.0064(17) 0.0062(16) 0.0076(16)
C98 0.019(2) 0.029(2) 0.023(2) 0.007(2) 0.0045(18) 0.0091(18)
C99 0.027(2) 0.035(3) 0.033(3) 0.018(2) 0.014(2) 0.015(2)
C100 0.037(3) 0.032(3) 0.021(2) 0.009(2) 0.009(2) 0.018(2)
C101 0.031(2) 0.024(2) 0.017(2) 0.0055(19) 0.0000(18) 0.0112(19)
C102 0.022(2) 0.016(2) 0.017(2) 0.0026(17) 0.0051(17) 0.0063(16)
C103 0.0146(18) 0.016(2) 0.021(2) 0.0053(17) 0.0006(16) 0.0048(15)
C104 0.0162(19) 0.018(2) 0.023(2) 0.0058(18) 0.0016(16) 0.0069(16)
C105 0.023(2) 0.027(2) 0.027(3) 0.013(2) 0.0030(19) 0.0089(19)
C106 0.023(2) 0.025(2) 0.044(3) 0.015(2) 0.003(2) 0.0097(19)
C107 0.023(2) 0.019(2) 0.040(3) 0.005(2) 0.008(2) 0.0108(18)
C108 0.020(2) 0.021(2) 0.027(3) 0.0049(19) 0.0088(18) 0.0092(17)
C109 0.017(2) 0.024(2) 0.024(3) 0.006(2) 0.0093(18) 0.0115(18)
C110 0.0101(19) 0.021(2) 0.027(3) 0.007(2) 0.0017(18) 0.0090(17)
C111 0.0149(19) 0.028(2) 0.024(2) 0.005(2) 0.0004(17) 0.0046(17)
C112 0.018(2) 0.020(2) 0.028(3) -0.0032(19) 0.0009(18) 0.0042(17)
C113 0.017(2) 0.0108(19) 0.034(3) 0.0020(19) 0.0026(19) 0.0053(16)
C114 0.016(2) 0.018(2) 0.037(3) 0.015(2) 0.0049(19) 0.0051(17)
C115 0.019(2) 0.028(2) 0.032(3) 0.016(2) 0.0065(19) 0.0048(18)
C116 0.020(2) 0.029(2) 0.026(3) 0.010(2) 0.0087(18) 0.0072(18)
F11 0.046(2) 0.086(3) 0.040(2) 0.004(2) 0.0130(17) 0.035(2)
F12 0.055(2) 0.084(3) 0.041(2) 0.016(2) -0.0115(18) 0.042(2)
F13 0.057(2) 0.0259(16) 0.0346(19) 0.0126(14) -0.0032(16) 0.0052(15)
F14 0.041(2) 0.048(2) 0.069(3) 0.029(2) 0.0091(19) -0.0053(17)
B1 0.026(3) 0.028(3) 0.027(3) 0.006(2) 0.000(2) 0.011(2)
F21 0.044(3) 0.056(3) 0.256(8) 0.071(4) -0.043(3) -0.003(2)
F22 0.082(3) 0.041(2) 0.117(4) 0.043(3) -0.051(3) -0.020(2)
F23 0.044(2) 0.078(3) 0.203(6) 0.099(4) -0.050(3) -0.022(2)
F24 0.307(13) 0.326(13) 0.092(6) 0.016(6) 0.094(7) 0.154(11)
B2 0.034(3) 0.032(3) 0.039(4) 0.012(3) -0.010(3) 0.005(3)
F31 0.055(2) 0.0312(17) 0.054(2) 0.0059(16) 0.0152(18) 0.0174(16)
F32 0.048(2) 0.0326(17) 0.062(2) 0.0192(17) 0.0198(17) 0.0257(15)
F33 0.044(2) 0.043(2) 0.098(4) 0.022(2) 0.019(2) 0.0209(17)
F34 0.144(4) 0.062(3) 0.044(2) 0.026(2) 0.042(3) 0.063(3)
B3 0.048(3) 0.032(3) 0.038(3) 0.010(3) 0.017(3) 0.022(3)
Cl1 0.0737(12) 0.0345(8) 0.0450(10) 0.0128(7) 0.0082(9) -0.0123(8)
Cl2 0.0398(7) 0.0294(6) 0.0246(6) 0.0088(5) 0.0097(5) 0.0108(5)
C201 0.064(4) 0.038(3) 0.023(3) 0.006(3) 0.013(3) -0.006(3)
Cl3 0.0330(7) 0.0425(8) 0.0340(7) 0.0011(6) 0.0028(6) 0.0104(6)
Cl4 0.0831(13) 0.0384(8) 0.0515(10) 0.0132(8) 0.0024(9) 0.0268(9)
C202 0.033(3) 0.037(3) 0.035(3) 0.007(3) -0.003(2) 0.007(2)

loop_
_atom_type_symbol
_atom_type_description
_atom_type_scat_dispersion_real
_atom_type_scat_dispersion_imag
_atom_type_scat_source
C C 0.0033 0.0016 'International Tables Vol C Tables 4.2.6.8 and 6.1.1.4'
H H 0.0000 0.0000 'International Tables Vol C Tables 4.2.6.8 and 6.1.1.4'
B B 0.0013 0.0007 'International Tables Vol C Tables 4.2.6.8 and 6.1.1.4'
Cl Cl 0.1484 0.1585 'International Tables Vol C Tables 4.2.6.8 and 6.1.1.4'
F F 0.0171 0.0103 'International Tables Vol C Tables 4.2.6.8 and 6.1.1.4'
N N 0.0061 0.0033 'International Tables Vol C Tables 4.2.6.8 and 6.1.1.4'
P P 0.1023 0.0942 'International Tables Vol C Tables 4.2.6.8 and 6.1.1.4'
Rh Rh -1.1178 0.9187 'International Tables Vol C Tables 4.2.6.8 and 6.1.1.4'

loop_
_exptl_crystal_face_index_h
_exptl_crystal_face_index_k
_exptl_crystal_face_index_l
_exptl_crystal_face_perp_dist
_exptl_oxdiff_crystal_face_indexfrac_h
_exptl_oxdiff_crystal_face_indexfrac_k
_exptl_oxdiff_crystal_face_indexfrac_l
_exptl_oxdiff_crystal_face_x
_exptl_oxdiff_crystal_face_y
_exptl_oxdiff_crystal_face_z
4 17 -5 0.0467 4.0003 17.0037 -5.0025 -0.0160 0.0663 1.0089
14 -5 -6 0.0520 14.0028 -5.0021 -6.0005 -0.0700 0.9951 0.2104
-11 15 3 0.0660 -11.0025 15.0042 2.9991 0.0667 -0.9135 0.4064
-6 -15 6 0.0387 -6.0007 -15.0030 6.0024 0.0395 -0.2246 -0.9703
0 6 -29 0.0067 0.0016 6.0008 -29.0063 -0.9925 -0.0038 0.1250
-1 -8 29 0.0264 -1.0017 -8.0012 29.0064 0.9668 -0.0373 -0.2670
-7 19 -8 0.0533 -6.9938 18.9870 -7.9947 -0.2478 -0.6727 0.6907
-1 10 20 0.0624 -0.9951 9.9935 19.9816 0.7640 -0.2357 0.6212
8 1 17 0.0536 7.9975 0.9983 16.9797 0.7113 0.4721 0.4574
-7 14 -20 0.0369 -6.9962 13.9902 -19.9835 -0.7072 -0.5828 0.3486
-5 11 19 0.0713 -4.9926 10.9935 18.9853 0.6847 -0.5081 0.5208
4 6 19 0.0435 4.0011 5.9955 18.9797 0.7650 0.1437 0.5872

loop_
_geom_angle_atom_site_label_1
_geom_angle_atom_site_label_2
_geom_angle_atom_site_label_3
_geom_angle
P1 Rh1 C29 162.00(13)
P1 Rh1 C30 162.69(14)
N1 Rh1 P1 86.65(10)
N1 Rh1 C29 92.88(16)
N1 Rh1 C30 96.19(16)
N1 Rh1 C33 159.09(17)
N1 Rh1 C34 162.98(16)
C29 Rh1 C30 35.20(18)
C33 Rh1 P1 91.01(13)
C33 Rh1 C29 95.63(17)
C33 Rh1 C30 80.25(18)
C33 Rh1 C34 37.92(19)
C34 Rh1 P1 95.72(13)
C34 Rh1 C29 79.69(17)
C34 Rh1 C30 86.57(18)
C3 P1 Rh1 110.85(15)
C3 P1 C17 105.2(2)
C3 P1 C23 103.3(2)
C17 P1 Rh1 117.73(15)
C17 P1 C23 103.6(2)
C23 P1 Rh1 114.74(15)
C1 N1 Rh1 129.0(3)
C1 N1 C8 113.8(4)
C8 N1 Rh1 116.9(3)
N1 C1 H1 115.5
N1 C1 C2 129.1(4)
C2 C1 H1 115.5
C3 C2 C1 126.1(4)
C7 C2 C1 115.0(4)
C7 C2 C3 118.9(4)
C2 C3 P1 118.9(3)
C4 C3 P1 122.1(4)
C4 C3 C2 119.0(4)
C3 C4 H4 119.5
C5 C4 C3 121.0(5)
C5 C4 H4 119.5
C4 C5 H5 119.9
C6 C5 C4 120.1(5)
C6 C5 H5 119.9
C5 C6 H6 120.2
C5 C6 C7 119.5(5)
C7 C6 H6 120.2
C2 C7 C6 121.3(5)
C2 C7 H7 119.4
C6 C7 H7 119.4
C9 C8 N1 119.2(4)
C13 C8 N1 118.6(4)
C13 C8 C9 122.2(4)
C8 C9 C14 121.1(4)
C10 C9 C8 117.9(5)
C10 C9 C14 120.9(5)
C9 C10 H10 119.4
C9 C10 C11 121.1(5)
C11 C10 H10 119.4
C10 C11 C15 120.0(6)
C12 C11 C10 118.8(5)
C12 C11 C15 121.2(6)
C11 C12 H12 118.9
C11 C12 C13 122.2(5)
C13 C12 H12 118.9
C8 C13 C12 117.7(5)
C8 C13 C16 123.1(4)
C12 C13 C16 119.2(4)
C9 C14 H14A 109.5
C9 C14 H14B 109.5
C9 C14 H14C 109.5
H14A C14 H14B 109.5
H14A C14 H14C 109.5
H14B C14 H14C 109.5
C11 C15 H15A 109.5
C11 C15 H15B 109.5
C11 C15 H15C 109.5
H15A C15 H15B 109.5
H15A C15 H15C 109.5
H15B C15 H15C 109.5
C13 C16 H16A 109.5
C13 C16 H16B 109.5
C13 C16 H16C 109.5
H16A C16 H16B 109.5
H16A C16 H16C 109.5
H16B C16 H16C 109.5
C18 C17 P1 120.1(3)
C18 C17 C22 118.4(4)
C22 C17 P1 121.5(4)
C17 C18 H18 119.7
C19 C18 C17 120.5(5)
C19 C18 H18 119.7
C18 C19 H19 119.6
C18 C19 C20 120.7(5)
C20 C19 H19 119.6
C19 C20 H20 120.4
C21 C20 C19 119.3(5)
C21 C20 H20 120.4
C20 C21 H21 119.8
C20 C21 C22 120.4(4)
C22 C21 H21 119.8
C17 C22 H22 119.7
C21 C22 C17 120.7(5)
C21 C22 H22 119.7
C24 C23 P1 121.4(4)
C28 C23 P1 119.9(3)
C28 C23 C24 118.6(4)
C23 C24 H24 120.0
C25 C24 C23 120.0(4)
C25 C24 H24 120.0
C24 C25 H25 119.7
C24 C25 C26 120.7(4)
C26 C25 H25 119.7
C25 C26 H26 120.2
C27 C26 C25 119.7(4)
C27 C26 H26 120.2
C26 C27 H27 119.8
C26 C27 C28 120.5(4)
C28 C27 H27 119.8
C23 C28 H28 119.8
C27 C28 C23 120.5(4)
C27 C28 H28 119.8
Rh1 C29 H29 114.4
C30 C29 Rh1 72.7(3)
C30 C29 H29 114.4
C30 C29 C36 124.6(5)
C36 C29 Rh1 108.2(3)
C36 C29 H29 114.4
Rh1 C30 H30 114.4
C29 C30 Rh1 72.1(3)
C29 C30 H30 114.4
C29 C30 C31 124.0(5)
C31 C30 Rh1 109.9(3)
C31 C30 H30 114.4
C30 C31 H31A 109.0
C30 C31 H31B 109.0
C30 C31 C32 112.8(4)
H31A C31 H31B 107.8
C32 C31 H31A 109.0
C32 C31 H31B 109.0
C31 C32 H32A 108.9
C31 C32 H32B 108.9
H32A C32 H32B 107.7
C33 C32 C31 113.3(4)
C33 C32 H32A 108.9
C33 C32 H32B 108.9
Rh1 C33 H33 113.9
C32 C33 Rh1 110.0(3)
C32 C33 H33 113.9
C34 C33 Rh1 71.8(3)
C34 C33 C32 125.3(4)
C34 C33 H33 113.9
Rh1 C34 H34 113.4
C33 C34 Rh1 70.3(3)
C33 C34 H34 113.4
C33 C34 C35 124.6(4)
C35 C34 Rh1 114.7(3)
C35 C34 H34 113.4
C34 C35 H35A 109.0
C34 C35 H35B 109.0
C34 C35 C36 112.8(4)
H35A C35 H35B 107.8
C36 C35 H35A 109.0
C36 C35 H35B 109.0
C29 C36 C35 114.1(4)
C29 C36 H36A 108.7
C29 C36 H36B 108.7
C35 C36 H36A 108.7
C35 C36 H36B 108.7
H36A C36 H36B 107.6
P41 Rh41 C73 163.85(13)
P41 Rh41 C74 160.83(14)
N41 Rh41 P41 87.32(10)
N41 Rh41 C69 166.82(17)
N41 Rh41 C73 95.32(16)
N41 Rh41 C74 94.72(17)
C69 Rh41 P41 94.75(13)
C69 Rh41 C73 86.30(18)
C69 Rh41 C74 79.12(18)
C70 Rh41 P41 90.24(12)
C70 Rh41 N41 155.55(17)
C70 Rh41 C69 37.61(18)
C70 Rh41 C73 80.76(17)
C70 Rh41 C74 95.49(17)
C74 Rh41 C73 34.94(18)
C43 P41 Rh41 111.60(15)
C43 P41 C57 103.0(2)
C43 P41 C63 104.1(2)
C57 P41 Rh41 114.32(15)
C63 P41 Rh41 118.56(16)
C63 P41 C57 103.6(2)
C41 N41 Rh41 130.3(3)
C41 N41 C48 112.9(4)
C48 N41 Rh41 116.8(3)
N41 C41 H41 115.6
N41 C41 C42 128.9(4)
C42 C41 H41 115.6
C43 C42 C41 125.6(4)
C47 C42 C41 115.1(4)
C47 C42 C43 119.3(4)
C42 C43 P41 119.2(3)
C44 C43 P41 121.9(4)
C44 C43 C42 118.8(4)
C43 C44 H44 119.5
C45 C44 C43 121.1(5)
C45 C44 H44 119.5
C44 C45 H45 119.8
C44 C45 C46 120.4(5)
C46 C45 H45 119.8
C45 C46 H46 120.3
C47 C46 C45 119.3(4)
C47 C46 H46 120.3
C42 C47 H47 119.5
C46 C47 C42 121.0(5)
C46 C47 H47 119.5
C49 C48 N41 119.4(4)
C53 C48 N41 118.7(4)
C53 C48 C49 122.0(4)
C48 C49 C50 117.8(5)
C48 C49 C54 121.8(4)
C50 C49 C54 120.4(5)
C49 C50 H50 119.1
C51 C50 C49 121.8(5)
C51 C50 H50 119.1
C50 C51 C52 118.7(5)
C50 C51 C55 121.4(6)
C52 C51 C55 119.8(6)
C51 C52 H52 119.0
C51 C52 C53 121.9(5)
C53 C52 H52 119.0
C48 C53 C56 122.0(4)
C52 C53 C48 117.7(5)
C52 C53 C56 120.3(5)
C49 C54 H54A 109.5
C49 C54 H54B 109.5
C49 C54 H54C 109.5
H54A C54 H54B 109.5
H54A C54 H54C 109.5
H54B C54 H54C 109.5
C51 C55 H55A 109.5
C51 C55 H55B 109.5
C51 C55 H55C 109.5
H55A C55 H55B 109.5
H55A C55 H55C 109.5
H55B C55 H55C 109.5
C53 C56 H56A 109.5
C53 C56 H56B 109.5
C53 C56 H56C 109.5
H56A C56 H56B 109.5
H56A C56 H56C 109.5
H56B C56 H56C 109.5
C58 C57 P41 118.7(3)
C62 C57 P41 121.8(4)
C62 C57 C58 119.4(4)
C57 C58 H58 120.2
C59 C58 C57 119.6(4)
C59 C58 H58 120.2
C58 C59 H59 119.4
C60 C59 C58 121.2(5)
C60 C59 H59 119.4
C59 C60 H60 120.4
C61 C60 C59 119.1(5)
C61 C60 H60 120.4
C60 C61 H61 119.6
C60 C61 C62 120.7(4)
C62 C61 H61 119.6
C57 C62 C61 119.9(4)
C57 C62 H62 120.0
C61 C62 H62 120.0
C64 C63 P41 118.6(4)
C68 C63 P41 122.0(4)
C68 C63 C64 119.3(4)
C63 C64 H64 119.9
C65 C64 C63 120.3(5)
C65 C64 H64 119.9
C64 C65 H65 119.9
C66 C65 C64 120.3(5)
C66 C65 H65 119.9
C65 C66 H66 120.3
C67 C66 C65 119.3(5)
C67 C66 H66 120.3
C66 C67 H67 119.5
C66 C67 C68 121.0(5)
C68 C67 H67 119.5
C63 C68 C67 119.7(5)
C63 C68 H68 120.1
C67 C68 H68 120.1
Rh41 C69 H69 113.4
C70 C69 Rh41 69.6(3)
C70 C69 H69 113.4
C70 C69 C76 124.4(4)
C76 C69 Rh41 115.3(3)
C76 C69 H69 113.4
Rh41 C70 H70 114.0
C69 C70 Rh41 72.8(3)
C69 C70 H70 114.0
C69 C70 C71 125.1(4)
C71 C70 Rh41 109.1(3)
C71 C70 H70 114.0
C70 C71 H71A 108.7
C70 C71 H71B 108.7
C70 C71 C72 114.1(4)
H71A C71 H71B 107.6
C72 C71 H71A 108.7
C72 C71 H71B 108.7
C71 C72 H72A 109.1
C71 C72 H72B 109.1
H72A C72 H72B 107.8
C73 C72 C71 112.5(4)
C73 C72 H72A 109.1
C73 C72 H72B 109.1
Rh41 C73 H73 114.0
C72 C73 Rh41 110.0(3)
C72 C73 H73 114.0
C74 C73 Rh41 71.5(3)
C74 C73 C72 125.3(5)
C74 C73 H73 114.0
Rh41 C74 H74 113.6
C73 C74 Rh41 73.5(3)
C73 C74 H74 113.6
C73 C74 C75 126.9(5)
C75 C74 Rh41 107.6(3)
C75 C74 H74 113.6
C74 C75 H75A 109.2
C74 C75 H75B 109.2
C74 C75 C76 112.0(4)
H75A C75 H75B 107.9
C76 C75 H75A 109.2
C76 C75 H75B 109.2
C69 C76 C75 111.3(4)
C69 C76 H76A 109.4
C69 C76 H76B 109.4
C75 C76 H76A 109.4
C75 C76 H76B 109.4
H76A C76 H76B 108.0
P81 Rh81 C109 164.69(13)
P81 Rh81 C110 160.08(13)
N81 Rh81 P81 87.66(10)
N81 Rh81 C109 92.43(16)
N81 Rh81 C110 96.75(16)
N81 Rh81 C114 161.79(17)
C109 Rh81 C110 34.95(18)
C113 Rh81 P81 89.63(12)
C113 Rh81 N81 160.66(17)
C113 Rh81 C109 95.16(18)
C113 Rh81 C110 79.78(17)
C113 Rh81 C114 37.53(19)
C114 Rh81 P81 95.61(12)
C114 Rh81 C109 79.73(18)
C114 Rh81 C110 86.25(18)
C83 P81 Rh81 111.87(14)
C83 P81 C97 103.5(2)
C83 P81 C103 103.5(2)
C97 P81 Rh81 115.04(15)
C103 P81 Rh81 118.08(15)
C103 P81 C97 103.2(2)
C81 N81 Rh81 128.7(3)
C81 N81 C88 114.5(4)
C88 N81 Rh81 116.8(3)
N81 C81 H81 115.0
N81 C81 C82 130.0(4)
C82 C81 H81 115.0
C83 C82 C81 126.2(4)
C83 C82 C87 118.7(4)
C87 C82 C81 115.0(4)
C82 C83 P81 119.7(3)
C84 C83 P81 121.6(3)
C84 C83 C82 118.7(4)
C83 C84 H84 119.3
C85 C84 C83 121.4(4)
C85 C84 H84 119.3
C84 C85 H85 120.0
C86 C85 C84 120.0(4)
C86 C85 H85 120.0
C85 C86 H86 120.1
C85 C86 C87 119.8(4)
C87 C86 H86 120.1
C82 C87 H87 119.4
C86 C87 C82 121.2(4)
C86 C87 H87 119.4
C89 C88 N81 118.7(4)
C89 C88 C93 121.8(4)
C93 C88 N81 119.4(4)
C88 C89 C90 118.1(4)
C88 C89 C94 121.6(4)
C90 C89 C94 120.3(4)
C89 C90 H90 119.1
C89 C90 C91 121.8(5)
C91 C90 H90 119.1
C90 C91 C95 120.2(5)
C92 C91 C90 118.5(5)
C92 C91 C95 121.3(5)
C91 C92 H92 119.0
C91 C92 C93 122.0(5)
C93 C92 H92 119.0
C88 C93 C96 122.4(4)
C92 C93 C88 117.7(4)
C92 C93 C96 119.9(4)
C89 C94 H94A 109.5
C89 C94 H94B 109.5
C89 C94 H94C 109.5
H94A C94 H94B 109.5
H94A C94 H94C 109.5
H94B C94 H94C 109.5
C91 C95 H95A 109.5
C91 C95 H95B 109.5
C91 C95 H95C 109.5
H95A C95 H95B 109.5
H95A C95 H95C 109.5
H95B C95 H95C 109.5
C93 C96 H96A 109.5
C93 C96 H96B 109.5
C93 C96 H96C 109.5
H96A C96 H96B 109.5
H96A C96 H96C 109.5
H96B C96 H96C 109.5
C98 C97 P81 121.7(4)
C98 C97 C102 118.6(4)
C102 C97 P81 119.3(3)
C97 C98 H98 120.1
C99 C98 C97 119.7(5)
C99 C98 H98 120.1
C98 C99 H99 119.4
C100 C99 C98 121.1(5)
C100 C99 H99 119.4
C99 C100 H100 119.8
C99 C100 C101 120.3(5)
C101 C100 H100 119.8
C100 C101 H101 120.6
C102 C101 C100 118.9(4)
C102 C101 H101 120.6
C97 C102 H102 119.3
C101 C102 C97 121.3(4)
C101 C102 H102 119.3
C104 C103 P81 119.2(3)
C104 C103 C108 118.7(4)
C108 C103 P81 122.1(4)
C103 C104 H104 119.7
C105 C104 C103 120.7(4)
C105 C104 H104 119.7
C104 C105 H105 120.3
C106 C105 C104 119.4(5)
C106 C105 H105 120.3
C105 C106 H106 119.7
C107 C106 C105 120.6(5)
C107 C106 H106 119.7
C106 C107 H107 119.5
C106 C107 C108 121.1(5)
C108 C107 H107 119.5
C103 C108 H108 120.2
C107 C108 C103 119.6(5)
C107 C108 H108 120.2
Rh81 C109 H109 114.3
C110 C109 Rh81 73.2(3)
C110 C109 H109 114.3
C110 C109 C116 124.9(5)
C116 C109 Rh81 107.7(3)
C116 C109 H109 114.3
Rh81 C110 H110 113.8
C109 C110 Rh81 71.8(3)
C109 C110 H110 113.8
C109 C110 C111 125.7(5)
C111 C110 Rh81 110.2(3)
C111 C110 H110 113.8
C110 C111 H11A 109.0
C110 C111 H11B 109.0
C110 C111 C112 112.8(4)
H11A C111 H11B 107.8
C112 C111 H11A 109.0
C112 C111 H11B 109.0
C111 C112 H11C 108.9
C111 C112 H11D 108.9
H11C C112 H11D 107.7
C113 C112 C111 113.4(4)
C113 C112 H11C 108.9
C113 C112 H11D 108.9
Rh81 C113 H113 113.5
C112 C113 Rh81 109.8(3)
C112 C113 H113 113.5
C114 C113 Rh81 71.9(3)
C114 C113 C112 126.7(4)
C114 C113 H113 113.5
Rh81 C114 H114 113.5
C113 C114 Rh81 70.6(3)
C113 C114 H114 113.5
C113 C114 C115 124.4(4)
C115 C114 Rh81 114.3(3)
C115 C114 H114 113.5
C114 C115 H11E 109.1
C114 C115 H11F 109.1
C114 C115 C116 112.6(4)
H11E C115 H11F 107.8
C116 C115 H11E 109.1
C116 C115 H11F 109.1
C109 C116 C115 114.1(4)
C109 C116 H11G 108.7
C109 C116 H11H 108.7
C115 C116 H11G 108.7
C115 C116 H11H 108.7
H11G C116 H11H 107.6
F11 B1 F12 109.4(4)
F11 B1 F13 108.9(4)
F11 B1 F14 109.3(4)
F13 B1 F12 109.9(4)
F14 B1 F12 110.0(4)
F14 B1 F13 109.4(4)
F22 B2 F21 110.6(6)
F23 B2 F21 111.7(6)
F23 B2 F22 111.1(5)
F24 B2 F21 107.4(8)
F24 B2 F22 110.0(9)
F24 B2 F23 105.8(8)
F32 B3 F31 110.0(5)
F32 B3 F33 110.8(5)
F32 B3 F34 109.1(5)
F33 B3 F31 108.9(5)
F33 B3 F34 110.7(6)
F34 B3 F31 107.2(5)
Cl1 C201 Cl2 112.8(3)
Cl1 C201 H20A 109.0
Cl1 C201 H20B 109.0
Cl2 C201 H20A 109.0
Cl2 C201 H20B 109.0
H20A C201 H20B 107.8
Cl3 C202 H20C 109.4
Cl3 C202 H20D 109.4
Cl4 C202 Cl3 111.1(3)
Cl4 C202 H20C 109.4
Cl4 C202 H20D 109.4
H20C C202 H20D 108.0

loop_
_geom_bond_atom_site_label_1
_geom_bond_atom_site_label_2
_geom_bond_distance
Rh1 P1 2.2653(12)
Rh1 N1 2.131(4)
Rh1 C29 2.277(4)
Rh1 C30 2.284(5)
Rh1 C33 2.138(4)
Rh1 C34 2.156(5)
P1 C3 1.819(5)
P1 C17 1.824(5)
P1 C23 1.826(5)
N1 C1 1.293(6)
N1 C8 1.459(6)
C1 H1 0.9500
C1 C2 1.456(6)
C2 C3 1.410(6)
C2 C7 1.390(6)
C3 C4 1.391(6)
C4 H4 0.9500
C4 C5 1.388(7)
C5 H5 0.9500
C5 C6 1.373(7)
C6 H6 0.9500
C6 C7 1.391(7)
C7 H7 0.9500
C8 C9 1.396(7)
C8 C13 1.382(6)
C9 C10 1.396(7)
C9 C14 1.516(7)
C10 H10 0.9500
C10 C11 1.396(8)
C11 C12 1.370(8)
C11 C15 1.511(7)
C12 H12 0.9500
C12 C13 1.397(7)
C13 C16 1.516(7)
C14 H14A 0.9800
C14 H14B 0.9800
C14 H14C 0.9800
C15 H15A 0.9800
C15 H15B 0.9800
C15 H15C 0.9800
C16 H16A 0.9800
C16 H16B 0.9800
C16 H16C 0.9800
C17 C18 1.395(7)
C17 C22 1.403(6)
C18 H18 0.9500
C18 C19 1.385(7)
C19 H19 0.9500
C19 C20 1.390(7)
C20 H20 0.9500
C20 C21 1.384(7)
C21 H21 0.9500
C21 C22 1.387(7)
C22 H22 0.9500
C23 C24 1.409(6)
C23 C28 1.395(6)
C24 H24 0.9500
C24 C25 1.381(7)
C25 H25 0.9500
C25 C26 1.383(7)
C26 H26 0.9500
C26 C27 1.381(6)
C27 H27 0.9500
C27 C28 1.383(6)
C28 H28 0.9500
C29 H29 1.0000
C29 C30 1.379(7)
C29 C36 1.486(7)
C30 H30 1.0000
C30 C31 1.514(7)
C31 H31A 0.9900
C31 H31B 0.9900
C31 C32 1.530(7)
C32 H32A 0.9900
C32 H32B 0.9900
C32 C33 1.510(7)
C33 H33 1.0000
C33 C34 1.395(7)
C34 H34 1.0000
C34 C35 1.523(6)
C35 H35A 0.9900
C35 H35B 0.9900
C35 C36 1.544(7)
C36 H36A 0.9900
C36 H36B 0.9900
Rh41 P41 2.2587(12)
Rh41 N41 2.129(4)
Rh41 C69 2.170(5)
Rh41 C70 2.129(4)
Rh41 C73 2.283(5)
Rh41 C74 2.259(5)
P41 C43 1.818(5)
P41 C57 1.824(5)
P41 C63 1.821(5)
N41 C41 1.286(6)
N41 C48 1.456(6)
C41 H41 0.9500
C41 C42 1.466(6)
C42 C43 1.416(6)
C42 C47 1.398(6)
C43 C44 1.398(6)
C44 H44 0.9500
C44 C45 1.382(7)
C45 H45 0.9500
C45 C46 1.391(8)
C46 H46 0.9500
C46 C47 1.390(7)
C47 H47 0.9500
C48 C49 1.397(7)
C48 C53 1.397(7)
C49 C50 1.398(7)
C49 C54 1.502(7)
C50 H50 0.9500
C50 C51 1.383(9)
C51 C52 1.387(9)
C51 C55 1.515(8)
C52 H52 0.9500
C52 C53 1.395(7)
C53 C56 1.518(8)
C54 H54A 0.9800
C54 H54B 0.9800
C54 H54C 0.9800
C55 H55A 0.9800
C55 H55B 0.9800
C55 H55C 0.9800
C56 H56A 0.9800
C56 H56B 0.9800
C56 H56C 0.9800
C57 C58 1.396(6)
C57 C62 1.395(6)
C58 H58 0.9500
C58 C59 1.391(7)
C59 H59 0.9500
C59 C60 1.385(7)
C60 H60 0.9500
C60 C61 1.380(7)
C61 H61 0.9500
C61 C62 1.396(7)
C62 H62 0.9500
C63 C64 1.407(7)
C63 C68 1.383(6)
C64 H64 0.9500
C64 C65 1.387(7)
C65 H65 0.9500
C65 C66 1.387(7)
C66 H66 0.9500
C66 C67 1.384(7)
C67 H67 0.9500
C67 C68 1.398(7)
C68 H68 0.9500
C69 H69 1.0000
C69 C70 1.386(7)
C69 C76 1.509(7)
C70 H70 1.0000
C70 C71 1.508(7)
C71 H71A 0.9900
C71 H71B 0.9900
C71 C72 1.543(7)
C72 H72A 0.9900
C72 H72B 0.9900
C72 C73 1.506(7)
C73 H73 1.0000
C73 C74 1.364(7)
C74 H74 1.0000
C74 C75 1.514(8)
C75 H75A 0.9900
C75 H75B 0.9900
C75 C76 1.550(7)
C76 H76A 0.9900
C76 H76B 0.9900
Rh81 P81 2.2654(12)
Rh81 N81 2.155(4)
Rh81 C109 2.269(4)
Rh81 C110 2.286(4)
Rh81 C113 2.147(4)
Rh81 C114 2.164(5)
P81 C83 1.820(4)
P81 C97 1.823(5)
P81 C103 1.822(4)
N81 C81 1.287(6)
N81 C88 1.451(6)
C81 H81 0.9500
C81 C82 1.463(6)
C82 C83 1.402(6)
C82 C87 1.405(6)
C83 C84 1.392(6)
C84 H84 0.9500
C84 C85 1.386(6)
C85 H85 0.9500
C85 C86 1.365(7)
C86 H86 0.9500
C86 C87 1.380(7)
C87 H87 0.9500
C88 C89 1.391(7)
C88 C93 1.408(6)
C89 C90 1.392(7)
C89 C94 1.511(6)
C90 H90 0.9500
C90 C91 1.399(7)
C91 C92 1.383(7)
C91 C95 1.516(7)
C92 H92 0.9500
C92 C93 1.395(6)
C93 C96 1.509(7)
C94 H94A 0.9800
C94 H94B 0.9800
C94 H94C 0.9800
C95 H95A 0.9800
C95 H95B 0.9800
C95 H95C 0.9800
C96 H96A 0.9800
C96 H96B 0.9800
C96 H96C 0.9800
C97 C98 1.395(6)
C97 C102 1.401(6)
C98 H98 0.9500
C98 C99 1.393(7)
C99 H99 0.9500
C99 C100 1.361(8)
C100 H100 0.9500
C100 C101 1.403(7)
C101 H101 0.9500
C101 C102 1.382(7)
C102 H102 0.9500
C103 C104 1.401(6)
C103 C108 1.406(6)
C104 H104 0.9500
C104 C105 1.389(6)
C105 H105 0.9500
C105 C106 1.382(7)
C106 H106 0.9500
C106 C107 1.371(8)
C107 H107 0.9500
C107 C108 1.379(7)
C108 H108 0.9500
C109 H109 1.0000
C109 C110 1.368(7)
C109 C116 1.497(7)
C110 H110 1.0000
C110 C111 1.502(7)
C111 H11A 0.9900
C111 H11B 0.9900
C111 C112 1.539(6)
C112 H11C 0.9900
C112 H11D 0.9900
C112 C113 1.493(7)
C113 H113 1.0000
C113 C114 1.387(7)
C114 H114 1.0000
C114 C115 1.529(7)
C115 H11E 0.9900
C115 H11F 0.9900
C115 C116 1.532(7)
C116 H11G 0.9900
C116 H11H 0.9900
F11 B1 1.370(5)
F12 B1 1.383(5)
F13 B1 1.379(5)
F14 B1 1.374(6)
F21 B2 1.350(8)
F22 B2 1.348(7)
F23 B2 1.322(8)
F24 B2 1.281(10)
F31 B3 1.388(7)
F32 B3 1.377(7)
F33 B3 1.386(8)
F34 B3 1.386(8)
Cl1 C201 1.736(6)
Cl2 C201 1.774(6)
C201 H20A 0.9900
C201 H20B 0.9900
Cl3 C202 1.774(6)
Cl4 C202 1.739(6)
C202 H20C 0.9900
C202 H20D 0.9900

loop_
_geom_torsion_atom_site_label_1
_geom_torsion_atom_site_label_2
_geom_torsion_atom_site_label_3
_geom_torsion_atom_site_label_4
_geom_torsion
Rh1 P1 C3 C2 -39.2(4)
Rh1 P1 C3 C4 143.6(4)
Rh1 P1 C17 C18 -68.4(4)
Rh1 P1 C17 C22 109.7(3)
Rh1 P1 C23 C24 151.9(3)
Rh1 P1 C23 C28 -31.8(4)
Rh1 N1 C1 C2 0.0(7)
Rh1 N1 C8 C9 -73.1(5)
Rh1 N1 C8 C13 104.7(4)
Rh1 C29 C30 C31 102.4(5)
Rh1 C29 C36 C35 -35.7(5)
Rh1 C30 C31 C32 -14.2(6)
Rh1 C33 C34 C35 107.0(4)
Rh1 C34 C35 C36 -10.5(5)
P1 C3 C4 C5 179.3(4)
P1 C17 C18 C19 178.2(4)
P1 C17 C22 C21 -177.3(4)
P1 C23 C24 C25 176.5(4)
P1 C23 C28 C27 -178.1(4)
N1 C1 C2 C3 21.7(8)
N1 C1 C2 C7 -158.8(5)
N1 C8 C9 C10 175.6(4)
N1 C8 C9 C14 -2.1(7)
N1 C8 C13 C12 -175.5(4)
N1 C8 C13 C16 3.1(7)
C1 N1 C8 C9 113.1(5)
C1 N1 C8 C13 -69.1(5)
C1 C2 C3 P1 3.6(6)
C1 C2 C3 C4 -179.1(4)
C1 C2 C7 C6 176.2(5)
C2 C3 C4 C5 2.0(7)
C3 P1 C17 C18 55.6(4)
C3 P1 C17 C22 -126.3(4)
C3 P1 C23 C24 31.2(4)
C3 P1 C23 C28 -152.5(4)
C3 C2 C7 C6 -4.3(7)
C3 C4 C5 C6 -2.7(8)
C4 C5 C6 C7 -0.1(8)
C5 C6 C7 C2 3.6(8)
C7 C2 C3 P1 -175.9(4)
C7 C2 C3 C4 1.5(7)
C8 N1 C1 C2 172.8(5)
C8 C9 C10 C11 0.1(7)
C9 C8 C13 C12 2.2(7)
C9 C8 C13 C16 -179.2(4)
C9 C10 C11 C12 1.6(7)
C9 C10 C11 C15 -177.5(5)
C10 C11 C12 C13 -1.5(8)
C11 C12 C13 C8 -0.4(7)
C11 C12 C13 C16 -179.1(5)
C13 C8 C9 C10 -2.1(7)
C13 C8 C9 C14 -179.8(4)
C14 C9 C10 C11 177.9(5)
C15 C11 C12 C13 177.6(5)
C17 P1 C3 C2 -167.4(4)
C17 P1 C3 C4 15.3(4)
C17 P1 C23 C24 -78.4(4)
C17 P1 C23 C28 97.9(4)
C17 C18 C19 C20 -0.2(8)
C18 C17 C22 C21 0.9(7)
C18 C19 C20 C21 -0.5(8)
C19 C20 C21 C22 1.4(8)
C20 C21 C22 C17 -1.6(7)
C22 C17 C18 C19 0.0(7)
C23 P1 C3 C2 84.2(4)
C23 P1 C3 C4 -93.1(4)
C23 P1 C17 C18 163.7(4)
C23 P1 C17 C22 -18.2(4)
C23 C24 C25 C26 0.1(7)
C24 C23 C28 C27 -1.7(7)
C24 C25 C26 C27 1.4(7)
C25 C26 C27 C28 -3.0(7)
C26 C27 C28 C23 3.2(7)
C28 C23 C24 C25 0.1(7)
C29 C30 C31 C32 -95.6(6)
C30 C29 C36 C35 45.5(6)
C30 C31 C32 C33 36.7(6)
C31 C32 C33 Rh1 -41.3(5)
C31 C32 C33 C34 40.1(7)
C32 C33 C34 Rh1 -102.0(5)
C32 C33 C34 C35 5.0(7)
C33 C34 C35 C36 -92.8(6)
C34 C35 C36 C29 31.7(6)
C36 C29 C30 Rh1 -100.6(4)
C36 C29 C30 C31 1.8(7)
Rh41 P41 C43 C42 39.8(4)
Rh41 P41 C43 C44 -143.9(4)
Rh41 P41 C57 C58 28.8(4)
Rh41 P41 C57 C62 -153.9(3)
Rh41 P41 C63 C64 62.8(4)
Rh41 P41 C63 C68 -115.4(4)
Rh41 N41 C41 C42 5.8(8)
Rh41 N41 C48 C49 73.4(5)
Rh41 N41 C48 C53 -105.2(4)
Rh41 C69 C70 C71 101.7(5)
Rh41 C69 C76 C75 15.5(5)
Rh41 C70 C71 C72 41.5(5)
Rh41 C73 C74 C75 100.0(5)
Rh41 C74 C75 C76 41.3(5)
P41 C43 C44 C45 -176.4(4)
P41 C57 C58 C59 176.0(4)
P41 C57 C62 C61 -176.0(4)
P41 C63 C64 C65 -179.0(4)
P41 C63 C68 C67 178.5(3)
N41 C41 C42 C43 -20.8(8)
N41 C41 C42 C47 158.7(5)
N41 C48 C49 C50 -178.9(4)
N41 C48 C49 C54 -0.6(7)
N41 C48 C53 C52 177.1(4)
N41 C48 C53 C56 -3.3(7)
C41 N41 C48 C49 -107.2(5)
C41 N41 C48 C53 74.2(6)
C41 C42 C43 P41 -7.2(6)
C41 C42 C43 C44 176.3(5)
C41 C42 C47 C46 -174.9(5)
C42 C43 C44 C45 -0.1(8)
C43 P41 C57 C58 150.1(4)
C43 P41 C57 C62 -32.7(4)
C43 P41 C63 C64 -61.8(4)
C43 P41 C63 C68 120.0(4)
C43 C42 C47 C46 4.7(7)
C43 C44 C45 C46 1.9(9)
C44 C45 C46 C47 -0.4(8)
C45 C46 C47 C42 -2.9(8)
C47 C42 C43 P41 173.3(4)
C47 C42 C43 C44 -3.1(7)
C48 N41 C41 C42 -173.5(5)
C48 C49 C50 C51 1.8(7)
C49 C48 C53 C52 -1.4(7)
C49 C48 C53 C56 178.2(5)
C49 C50 C51 C52 -1.4(8)
C49 C50 C51 C55 178.0(5)
C50 C51 C52 C53 -0.5(8)
C51 C52 C53 C48 1.9(7)
C51 C52 C53 C56 -177.7(5)
C53 C48 C49 C50 -0.3(7)
C53 C48 C49 C54 178.0(4)
C54 C49 C50 C51 -176.5(5)
C55 C51 C52 C53 -179.9(5)
C57 P41 C43 C42 -83.3(4)
C57 P41 C43 C44 93.0(4)
C57 P41 C63 C64 -169.2(4)
C57 P41 C63 C68 12.6(4)
C57 C58 C59 C60 1.0(8)
C58 C57 C62 C61 1.2(7)
C58 C59 C60 C61 -0.7(8)
C59 C60 C61 C62 0.7(7)
C60 C61 C62 C57 -1.0(7)
C62 C57 C58 C59 -1.2(7)
C63 P41 C43 C42 168.8(4)
C63 P41 C43 C44 -14.9(5)
C63 P41 C57 C58 -101.7(4)
C63 P41 C57 C62 75.5(4)
C63 C64 C65 C66 0.3(8)
C64 C63 C68 C67 0.4(7)
C64 C65 C66 C67 0.6(8)
C65 C66 C67 C68 -1.0(7)
C66 C67 C68 C63 0.6(7)
C68 C63 C64 C65 -0.8(7)
C69 C70 C71 C72 -40.6(7)
C70 C69 C76 C75 97.2(6)
C70 C71 C72 C73 -35.2(6)
C71 C72 C73 Rh41 11.4(5)
C71 C72 C73 C74 92.5(6)
C72 C73 C74 Rh41 -101.8(4)
C72 C73 C74 C75 -1.8(8)
C73 C74 C75 C76 -41.0(7)
C74 C75 C76 C69 -38.3(6)
C76 C69 C70 Rh41 -107.3(5)
C76 C69 C70 C71 -5.6(8)
Rh81 P81 C83 C82 -36.9(4)
Rh81 P81 C83 C84 145.3(3)
Rh81 P81 C97 C98 154.2(3)
Rh81 P81 C97 C102 -32.2(4)
Rh81 P81 C103 C104 -62.5(4)
Rh81 P81 C103 C108 117.4(3)
Rh81 N81 C81 C82 -2.9(7)
Rh81 N81 C88 C89 -72.8(5)
Rh81 N81 C88 C93 106.0(4)
Rh81 C109 C110 C111 102.3(4)
Rh81 C109 C116 C115 -37.5(5)
Rh81 C110 C111 C112 -12.2(5)
Rh81 C113 C114 C115 106.7(4)
Rh81 C114 C115 C116 -10.8(5)
P81 C83 C84 C85 178.3(4)
P81 C97 C98 C99 171.8(4)
P81 C97 C102 C101 -171.7(4)
P81 C103 C104 C105 -177.9(3)
P81 C103 C108 C107 178.4(4)
N81 C81 C82 C83 20.3(8)
N81 C81 C82 C87 -159.3(5)
N81 C88 C89 C90 176.8(5)
N81 C88 C89 C94 -3.4(7)
N81 C88 C93 C92 -175.5(5)
N81 C88 C93 C96 4.0(7)
C81 N81 C88 C89 109.0(5)
C81 N81 C88 C93 -72.3(6)
C81 C82 C83 P81 4.8(7)
C81 C82 C83 C84 -177.4(4)
C81 C82 C87 C86 175.7(5)
C82 C83 C84 C85 0.5(7)
C83 P81 C97 C98 31.9(4)
C83 P81 C97 C102 -154.5(3)
C83 P81 C103 C104 61.8(4)
C83 P81 C103 C108 -118.4(4)
C83 C82 C87 C86 -3.9(7)
C83 C84 C85 C86 -1.6(8)
C84 C85 C86 C87 0.0(8)
C85 C86 C87 C82 2.8(8)
C87 C82 C83 P81 -175.6(4)
C87 C82 C83 C84 2.3(7)
C88 N81 C81 C82 175.1(5)
C88 C89 C90 C91 -0.5(8)
C89 C88 C93 C92 3.2(7)
C89 C88 C93 C96 -177.3(5)
C89 C90 C91 C92 1.6(9)
C89 C90 C91 C95 -178.7(7)
C90 C91 C92 C93 -0.3(9)
C91 C92 C93 C88 -2.0(8)
C91 C92 C93 C96 178.4(5)
C93 C88 C89 C90 -2.0(7)
C93 C88 C89 C94 177.9(5)
C94 C89 C90 C91 179.7(5)
C95 C91 C92 C93 180.0(6)
C97 P81 C83 C82 87.5(4)
C97 P81 C83 C84 -90.3(4)
C97 P81 C103 C104 169.4(3)
C97 P81 C103 C108 -10.8(4)
C97 C98 C99 C100 0.3(8)
C98 C97 C102 C101 2.1(7)
C98 C99 C100 C101 1.0(8)
C99 C100 C101 C102 -0.7(7)
C100 C101 C102 C97 -0.8(7)
C102 C97 C98 C99 -1.8(7)
C103 P81 C83 C82 -165.1(4)
C103 P81 C83 C84 17.1(4)
C103 P81 C97 C98 -75.7(4)
C103 P81 C97 C102 97.8(4)
C103 C104 C105 C106 -1.3(7)
C104 C103 C108 C107 -1.7(6)
C104 C105 C106 C107 -0.1(7)
C105 C106 C107 C108 0.7(8)
C106 C107 C108 C103 0.2(7)
C108 C103 C104 C105 2.2(6)
C109 C110 C111 C112 -93.9(6)
C110 C109 C116 C115 44.0(6)
C110 C111 C112 C113 35.9(6)
C111 C112 C113 Rh81 -41.9(5)
C111 C112 C113 C114 39.9(7)
C112 C113 C114 Rh81 -101.6(5)
C112 C113 C114 C115 5.1(8)
C113 C114 C115 C116 -93.2(6)
C114 C115 C116 C109 33.1(6)
C116 C109 C110 Rh81 -100.2(4)
C116 C109 C110 C111 2.1(7)

loop_
_platon_squeeze_void_nr
_platon_squeeze_void_average_x
_platon_squeeze_void_average_y
_platon_squeeze_void_average_z
_platon_squeeze_void_volume
_platon_squeeze_void_count_electrons
_platon_squeeze_void_content
1 0.500 -0.000 0.500 128 41 'disordered dichloromethane'
